data_1558485
loop_
_publ_author_name
'Poitiers, Nadine Elisabeth'
'Giarrana, Luisa'
'Huch, Volker'
'Zimmer, Michael'
'Scheschkewitz, David'

_publ_section_title
;
 Exohedral functionalization vs. core expansion of siliconoids with Group
 9 metals: catalytic activity in alkene isomerization
;
_journal_name_full 'Chemical Science'
_journal_paper_doi 10.1039/D0SC02861D
_journal_year 2020
_chemical_formula_moiety 'C98 H150 Cl Ge N2 Rh Si6, C6 H14'
_chemical_formula_sum 'C104 H164 Cl Ge N2 Rh Si6'
_chemical_formula_weight 1821.85
_chemical_properties_physical Air-sensitive,Moisture-sensitive
_space_group_crystal_system monoclinic
_space_group_IT_number 14
_space_group_name_Hall '-P 2yn'
_space_group_name_H-M_alt 'P 1 21/n 1'
_atom_sites_solution_hydrogens geom
_audit_creation_method SHELXL-2018/3
_audit_update_record
;
2020-05-04 deposited with the CCDC.	2020-07-02 downloaded from the CCDC.
;
_cell_angle_alpha 90
_cell_angle_beta 103.500(2)
_cell_angle_gamma 90
_cell_formula_units_Z 8
_cell_length_a 29.9006(13)
_cell_length_b 22.5250(8)
_cell_length_c 32.5302(12)
_cell_measurement_reflns_used 9309
_cell_measurement_temperature 202(2)
_cell_measurement_theta_max 22.85
_cell_measurement_theta_min 2.29
_cell_volume 21304.1(14)
_computing_cell_refinement 'Bruker SAINT'
_computing_data_collection 'Bruker APEX2'
_computing_data_reduction 'Bruker SAINT'
_computing_molecular_graphics 'Bruker SHELXTL'
_computing_publication_material 'Bruker SHELXTL'
_computing_structure_refinement 'SHELXL-2018/3 (Sheldrick, 2018)'
_computing_structure_solution 'SHELXS-97 (Sheldrick 2008)'
_diffrn_ambient_temperature 202(2)
_diffrn_measured_fraction_theta_full 1.000
_diffrn_measured_fraction_theta_max 0.995
_diffrn_measurement_device_type 'Bruker APEX-II CCD'
_diffrn_measurement_method '\f and \w scans'
_diffrn_radiation_type MoK\a
_diffrn_radiation_wavelength 0.71073
_diffrn_reflns_av_R_equivalents 0.0881
_diffrn_reflns_av_unetI/netI 0.1149
_diffrn_reflns_Laue_measured_fraction_full 1.000
_diffrn_reflns_Laue_measured_fraction_max 0.995
_diffrn_reflns_limit_h_max 38
_diffrn_reflns_limit_h_min -38
_diffrn_reflns_limit_k_max 20
_diffrn_reflns_limit_k_min -28
_diffrn_reflns_limit_l_max 41
_diffrn_reflns_limit_l_min -41
_diffrn_reflns_number 189652
_diffrn_reflns_point_group_measured_fraction_full 1.000
_diffrn_reflns_point_group_measured_fraction_max 0.995
_diffrn_reflns_theta_full 25.242
_diffrn_reflns_theta_max 27.160
_diffrn_reflns_theta_min 1.144
_exptl_absorpt_coefficient_mu 0.572
_exptl_absorpt_correction_T_max 0.7455
_exptl_absorpt_correction_T_min 0.6530
_exptl_absorpt_correction_type multi-scan
_exptl_absorpt_process_details
; 
 SADABS 2016/2: Krause, L., Herbst-Irmer, R., Sheldrick G.M. & Stalke D., 
 J. Appl. Cryst. 48 (2015) 3-10 
;
_exptl_crystal_colour red
_exptl_crystal_density_diffrn 1.136
_exptl_crystal_description block
_exptl_crystal_F_000 7840
_exptl_crystal_recrystallization_method 'Re-crystallisation from solvent: hexane'
_exptl_crystal_size_max 0.363
_exptl_crystal_size_mid 0.222
_exptl_crystal_size_min 0.200
_refine_diff_density_max 1.273
_refine_diff_density_min -0.624
_refine_diff_density_rms 0.079
_refine_ls_extinction_method none
_refine_ls_goodness_of_fit_ref 1.024
_refine_ls_hydrogen_treatment constr
_refine_ls_matrix_type full
_refine_ls_number_parameters 2245
_refine_ls_number_reflns 47061
_refine_ls_number_restraints 457
_refine_ls_restrained_S_all 1.033
_refine_ls_R_factor_all 0.1527
_refine_ls_R_factor_gt 0.0639
_refine_ls_shift/su_max 0.045
_refine_ls_shift/su_mean 0.000
_refine_ls_structure_factor_coef Fsqd
_refine_ls_weighting_details 'w=1/[\s^2^(Fo^2^)+(0.0613P)^2^+27.4085P] where P=(Fo^2^+2Fc^2^)/3'
_refine_ls_weighting_scheme calc
_refine_ls_wR_factor_gt 0.1422
_refine_ls_wR_factor_ref 0.1768
_reflns_Friedel_coverage 0.000
_reflns_number_gt 24346
_reflns_number_total 47061
_reflns_threshold_expression 'I > 2\s(I)'
_cod_data_source_file d0sc02861d2.cif
_cod_data_source_block sh3988
_cod_original_sg_symbol_H-M 'P 21/n'
_cod_database_code 1558485
_shelx_shelxl_version_number 2018/3
_shelx_space_group_comment
; 
The symmetry employed for this shelxl refinement is uniquely defined 
by the following loop, which should always be used as a source of 
symmetry information in preference to the above space-group names. 
They are only intended as comments. 
;
_shelx_estimated_absorpt_t_min 0.819
_shelx_estimated_absorpt_t_max 0.894

loop_
_space_group_symop_operation_xyz
'x, y, z'
'-x+1/2, y+1/2, -z+1/2'
'-x, -y, -z'
'x-1/2, -y-1/2, z-1/2'

loop_
_atom_site_label
_atom_site_type_symbol
_atom_site_fract_x
_atom_site_fract_y
_atom_site_fract_z
_atom_site_U_iso_or_equiv
_atom_site_adp_type
_atom_site_occupancy
_atom_site_site_symmetry_order
_atom_site_calc_flag
_atom_site_refinement_flags_posn
_atom_site_refinement_flags_adp
_atom_site_refinement_flags_occupancy
_atom_site_disorder_assembly
_atom_site_disorder_group
Rh1 Rh 0.27115(2) 0.80350(2) 0.82945(2) 0.03636(10) Uani 1 1 d . . . . .
Ge1 Ge 0.26675(2) 0.71493(2) 0.78801(2) 0.03489(13) Uani 1 1 d . . . . .
Si1 Si 0.26398(4) 0.64739(6) 0.89607(4) 0.0318(3) Uani 1 1 d . . . . .
Si2 Si 0.19665(4) 0.61819(6) 0.91751(4) 0.0328(3) Uani 1 1 d . . . . .
Si3 Si 0.30154(5) 0.72718(5) 0.87655(4) 0.0325(3) Uani 1 1 d . . . . .
Si4 Si 0.28819(4) 0.62830(6) 0.83495(4) 0.0309(3) Uani 1 1 d . . . . .
Si5 Si 0.36442(4) 0.59881(5) 0.86957(4) 0.0280(3) Uani 1 1 d . . . . .
Si6 Si 0.34508(4) 0.65817(5) 0.92272(3) 0.0270(3) Uani 1 1 d . . . . .
Cl1 Cl 0.21454(5) 0.53092(5) 0.93712(4) 0.0499(3) Uani 1 1 d . . . . .
N1 N 0.21873(14) 0.69384(19) 0.73620(11) 0.0431(10) Uani 1 1 d . . . . .
N2 N 0.28827(13) 0.71612(17) 0.73359(11) 0.0380(9) Uani 1 1 d . . . . .
C1 C 0.24672(18) 0.7005(2) 0.71085(14) 0.0422(12) Uani 1 1 d . . . . .
C2 C 0.17248(19) 0.6665(3) 0.72839(14) 0.0653(18) Uani 1 1 d D . . . .
C3 C 0.15865(19) 0.6708(3) 0.77047(15) 0.0654(17) Uani 1 1 d D . . . .
H3A H 0.158191 0.712538 0.778811 0.098 Uiso 1 1 calc R U . . .
H3B H 0.180879 0.648962 0.792107 0.098 Uiso 1 1 calc R U . . .
H3C H 0.127969 0.653557 0.767569 0.098 Uiso 1 1 calc R U . . .
C4A C 0.1802(8) 0.6003(4) 0.7204(7) 0.085(5) Uani 0.62(3) 1 d D U P A 1
H4AA H 0.184290 0.595100 0.691607 0.127 Uiso 0.62(3) 1 calc R U P A 1
H4AB H 0.153479 0.577331 0.723859 0.127 Uiso 0.62(3) 1 calc R U P A 1
H4AC H 0.207768 0.586301 0.740721 0.127 Uiso 0.62(3) 1 calc R U P A 1
C5A C 0.1369(5) 0.6890(11) 0.6904(5) 0.088(5) Uani 0.62(3) 1 d D U P A 1
H5AA H 0.146852 0.679570 0.664467 0.132 Uiso 0.62(3) 1 calc R U P A 1
H5AB H 0.133574 0.732042 0.692589 0.132 Uiso 0.62(3) 1 calc R U P A 1
H5AC H 0.107293 0.669725 0.689499 0.132 Uiso 0.62(3) 1 calc R U P A 1
C4B C 0.1632(13) 0.6055(8) 0.7079(10) 0.088(6) Uani 0.38(3) 1 d D U P A 2
H4BA H 0.130968 0.594664 0.705481 0.133 Uiso 0.38(3) 1 calc R U P A 2
H4BB H 0.183197 0.576019 0.725314 0.133 Uiso 0.38(3) 1 calc R U P A 2
H4BC H 0.169560 0.606502 0.679655 0.133 Uiso 0.38(3) 1 calc R U P A 2
C5B C 0.1410(9) 0.7150(12) 0.7035(9) 0.085(6) Uani 0.38(3) 1 d D U P A 2
H5BA H 0.142762 0.714003 0.673834 0.127 Uiso 0.38(3) 1 calc R U P A 2
H5BB H 0.150992 0.754041 0.715568 0.127 Uiso 0.38(3) 1 calc R U P A 2
H5BC H 0.109190 0.707853 0.705382 0.127 Uiso 0.38(3) 1 calc R U P A 2
C6 C 0.23395(16) 0.6894(2) 0.66428(14) 0.0427(13) Uani 1 1 d . . . . .
C7 C 0.24264(19) 0.6351(3) 0.64895(16) 0.0585(16) Uani 1 1 d . . . . .
H7 H 0.259303 0.606376 0.667904 0.070 Uiso 1 1 calc R U . . .
C8 C 0.2278(2) 0.6208(4) 0.60651(19) 0.081(2) Uani 1 1 d . . . . .
H8 H 0.233806 0.582626 0.596651 0.097 Uiso 1 1 calc R U . . .
C9 C 0.2043(2) 0.6622(4) 0.5789(2) 0.085(2) Uani 1 1 d . U . . .
H9 H 0.193560 0.652543 0.549868 0.103 Uiso 1 1 calc R U . . .
C10 C 0.1964(2) 0.7171(4) 0.59309(19) 0.090(2) Uani 1 1 d . . . . .
H10 H 0.181039 0.746172 0.573682 0.108 Uiso 1 1 calc R U . . .
C11 C 0.2108(2) 0.7312(3) 0.63604(16) 0.0656(17) Uani 1 1 d . . . . .
H11 H 0.204676 0.769384 0.645796 0.079 Uiso 1 1 calc R U . . .
C12 C 0.32716(18) 0.7420(2) 0.71814(15) 0.0443(13) Uani 1 1 d . . . . .
C13 C 0.3129(2) 0.7976(3) 0.69129(18) 0.0646(17) Uani 1 1 d . . . . .
H13A H 0.293028 0.786287 0.664013 0.097 Uiso 1 1 calc R U . . .
H13B H 0.340452 0.817576 0.686608 0.097 Uiso 1 1 calc R U . . .
H13C H 0.296256 0.824579 0.706043 0.097 Uiso 1 1 calc R U . . .
C14 C 0.34847(19) 0.6970(2) 0.69319(17) 0.0582(15) Uani 1 1 d . . . . .
H14A H 0.326059 0.686667 0.667056 0.087 Uiso 1 1 calc R U . . .
H14B H 0.357171 0.661203 0.710284 0.087 Uiso 1 1 calc R U . . .
H14C H 0.375855 0.714344 0.686233 0.087 Uiso 1 1 calc R U . . .
C15 C 0.36262(19) 0.7595(3) 0.75829(16) 0.0579(15) Uani 1 1 d . . . . .
H15A H 0.390109 0.775383 0.750672 0.087 Uiso 1 1 calc R U . . .
H15B H 0.370997 0.724449 0.776311 0.087 Uiso 1 1 calc R U . . .
H15C H 0.349487 0.789787 0.773617 0.087 Uiso 1 1 calc R U . . .
C16 C 0.3169(2) 0.8760(2) 0.85791(17) 0.0536(15) Uani 1 1 d . . . . .
H16 H 0.344299 0.862903 0.880034 0.064 Uiso 1 1 calc R U . . .
C17 C 0.3287(2) 0.9109(3) 0.82212(19) 0.0734(19) Uani 1 1 d . . . . .
H17A H 0.355784 0.892310 0.814748 0.088 Uiso 1 1 calc R U . . .
H17B H 0.337618 0.951613 0.832288 0.088 Uiso 1 1 calc R U . . .
C18 C 0.2901(2) 0.9152(3) 0.78198(17) 0.0647(17) Uani 1 1 d . . . . .
H18A H 0.272649 0.952314 0.783124 0.078 Uiso 1 1 calc R U . . .
H18B H 0.304015 0.918000 0.757263 0.078 Uiso 1 1 calc R U . . .
C19 C 0.2570(2) 0.8638(2) 0.77540(15) 0.0519(15) Uani 1 1 d . . . . .
H19 H 0.254034 0.843310 0.747626 0.062 Uiso 1 1 calc R U . . .
C20 C 0.2181(2) 0.8600(2) 0.79098(15) 0.0515(14) Uani 1 1 d . . . . .
H20 H 0.192270 0.837640 0.772352 0.062 Uiso 1 1 calc R U . . .
C21 C 0.2031(2) 0.9050(2) 0.81849(17) 0.0594(16) Uani 1 1 d . . . . .
H21A H 0.178707 0.887356 0.830584 0.071 Uiso 1 1 calc R U . . .
H21B H 0.189420 0.939098 0.800710 0.071 Uiso 1 1 calc R U . . .
C22 C 0.2408(2) 0.9280(2) 0.85426(18) 0.0669(18) Uani 1 1 d . . . . .
H22A H 0.226768 0.941764 0.877298 0.080 Uiso 1 1 calc R U . . .
H22B H 0.255353 0.962704 0.844067 0.080 Uiso 1 1 calc R U . . .
C23 C 0.2779(2) 0.8826(2) 0.87220(15) 0.0477(14) Uani 1 1 d . . . . .
H23 H 0.281285 0.873076 0.902797 0.057 Uiso 1 1 calc R U . . .
C24 C 0.37469(15) 0.6637(2) 0.98164(12) 0.0303(10) Uani 1 1 d . . . . .
C25 C 0.37239(16) 0.6158(2) 1.00869(14) 0.0400(12) Uani 1 1 d . . . . .
C26 C 0.39064(17) 0.6217(2) 1.05230(14) 0.0479(13) Uani 1 1 d . . . . .
H26 H 0.389808 0.588314 1.069955 0.057 Uiso 1 1 calc R U . . .
C27 C 0.40956(18) 0.6732(3) 1.07052(15) 0.0507(14) Uani 1 1 d . . . . .
C28 C 0.41358(17) 0.7199(2) 1.04372(14) 0.0464(13) Uani 1 1 d . . . . .
H28 H 0.427979 0.755527 1.055648 0.056 Uiso 1 1 calc R U . . .
C29 C 0.39724(15) 0.7164(2) 0.99980(13) 0.0352(11) Uani 1 1 d . . . . .
C30 C 0.34961(19) 0.5567(2) 0.99351(15) 0.0494(14) Uani 1 1 d . . . . .
H30 H 0.336042 0.560248 0.962461 0.059 Uiso 1 1 calc R U . . .
C31 C 0.3839(2) 0.5054(2) 0.99998(18) 0.0630(17) Uani 1 1 d . . . . .
H31A H 0.367871 0.468612 0.989279 0.095 Uiso 1 1 calc R U . . .
H31B H 0.398097 0.501075 1.030190 0.095 Uiso 1 1 calc R U . . .
H31C H 0.407807 0.513628 0.984636 0.095 Uiso 1 1 calc R U . . .
C32 C 0.3103(2) 0.5444(3) 1.01489(18) 0.0628(16) Uani 1 1 d . . . . .
H32A H 0.288439 0.577475 1.009423 0.094 Uiso 1 1 calc R U . . .
H32B H 0.322641 0.540269 1.045433 0.094 Uiso 1 1 calc R U . . .
H32C H 0.294674 0.507651 1.003582 0.094 Uiso 1 1 calc R U . . .
C33 C 0.4237(2) 0.6774(3) 1.11856(16) 0.077(2) Uani 1 1 d D . . . .
H33A H 0.435221 0.640418 1.134601 0.092 Uiso 0.270(17) 1 calc R U P B 1
H33B H 0.446691 0.645150 1.128567 0.092 Uiso 0.730(17) 1 calc R U P B 2
C34 C 0.4458(5) 0.7337(5) 1.1346(3) 0.223(7) Uani 1 1 d D . . . .
H34A H 0.472243 0.740752 1.122233 0.334 Uiso 1 1 calc R U . B 1
H34B H 0.456199 0.731728 1.165432 0.334 Uiso 1 1 calc R U . B 1
H34C H 0.423654 0.766206 1.126761 0.334 Uiso 1 1 calc R U . B 1
C35A C 0.3880(10) 0.7125(18) 1.1328(9) 0.101(6) Uani 0.270(17) 1 d D U P B 1
H35A H 0.383877 0.750778 1.118174 0.151 Uiso 0.270(17) 1 calc R U P B 1
H35B H 0.397719 0.719109 1.163408 0.151 Uiso 0.270(17) 1 calc R U P B 1
H35C H 0.358857 0.690600 1.126363 0.151 Uiso 0.270(17) 1 calc R U P B 1
C35B C 0.3836(4) 0.6661(8) 1.1380(3) 0.101(4) Uani 0.730(17) 1 d D U P B 2
H35D H 0.359734 0.695925 1.127872 0.152 Uiso 0.730(17) 1 calc R U P B 2
H35E H 0.393816 0.668559 1.168849 0.152 Uiso 0.730(17) 1 calc R U P B 2
H35F H 0.371152 0.626426 1.129946 0.152 Uiso 0.730(17) 1 calc R U P B 2
C36 C 0.40443(16) 0.7703(2) 0.97407(14) 0.0378(12) Uani 1 1 d . . . . .
H36 H 0.401258 0.756691 0.944264 0.045 Uiso 1 1 calc R U . . .
C37 C 0.45194(19) 0.7968(2) 0.98874(17) 0.0574(15) Uani 1 1 d . . . . .
H37A H 0.474892 0.764966 0.993950 0.086 Uiso 1 1 calc R U . . .
H37B H 0.453696 0.819212 1.014905 0.086 Uiso 1 1 calc R U . . .
H37C H 0.458030 0.823508 0.966883 0.086 Uiso 1 1 calc R U . . .
C38 C 0.36784(19) 0.8170(2) 0.97352(17) 0.0543(14) Uani 1 1 d . . . . .
H38A H 0.373772 0.851401 0.957118 0.081 Uiso 1 1 calc R U . . .
H38B H 0.368554 0.829418 1.002546 0.081 Uiso 1 1 calc R U . . .
H38C H 0.337521 0.800450 0.960552 0.081 Uiso 1 1 calc R U . . .
C39 C 0.17885(16) 0.6476(2) 0.96654(13) 0.0358(11) Uani 1 1 d . . . . .
C40 C 0.13859(17) 0.6225(2) 0.97601(14) 0.0400(12) Uani 1 1 d . . . . .
C41 C 0.12252(18) 0.6459(2) 1.00926(15) 0.0480(14) Uani 1 1 d . . . . .
H41 H 0.095545 0.629088 1.015152 0.058 Uiso 1 1 calc R U . . .
C42 C 0.14329(19) 0.6917(2) 1.03408(15) 0.0489(14) Uani 1 1 d . . . . .
C43 C 0.18352(18) 0.7140(2) 1.02592(15) 0.0450(13) Uani 1 1 d . . . . .
H43 H 0.199144 0.745069 1.043253 0.054 Uiso 1 1 calc R U . . .
C44 C 0.20190(16) 0.6925(2) 0.99327(14) 0.0360(11) Uani 1 1 d . . . . .
C45 C 0.11195(17) 0.5702(2) 0.95231(15) 0.0452(13) Uani 1 1 d . . . . .
H45 H 0.126725 0.559233 0.928774 0.054 Uiso 1 1 calc R U . . .
C46 C 0.06166(19) 0.5870(3) 0.93259(18) 0.0660(17) Uani 1 1 d . . . . .
H46A H 0.060799 0.623301 0.915868 0.099 Uiso 1 1 calc R U . . .
H46B H 0.045404 0.593602 0.955084 0.099 Uiso 1 1 calc R U . . .
H46C H 0.046742 0.554639 0.914251 0.099 Uiso 1 1 calc R U . . .
C47 C 0.1148(2) 0.5164(2) 0.98120(17) 0.0672(18) Uani 1 1 d . . . . .
H47A H 0.100889 0.482014 0.964599 0.101 Uiso 1 1 calc R U . . .
H47B H 0.098266 0.524792 1.003245 0.101 Uiso 1 1 calc R U . . .
H47C H 0.147120 0.507856 0.994336 0.101 Uiso 1 1 calc R U . . .
C48 C 0.1225(2) 0.7182(3) 1.06839(19) 0.0670(18) Uani 1 1 d . . . . .
H48 H 0.142318 0.752449 1.081115 0.080 Uiso 1 1 calc R U . . .
C49 C 0.0747(3) 0.7418(3) 1.0506(3) 0.106(3) Uani 1 1 d . . . . .
H49A H 0.074662 0.766552 1.025817 0.159 Uiso 1 1 calc R U . . .
H49B H 0.064909 0.765707 1.072138 0.159 Uiso 1 1 calc R U . . .
H49C H 0.053373 0.708539 1.042333 0.159 Uiso 1 1 calc R U . . .
C50 C 0.1226(3) 0.6740(3) 1.10296(19) 0.093(2) Uani 1 1 d . . . . .
H50A H 0.105871 0.638300 1.090894 0.139 Uiso 1 1 calc R U . . .
H50B H 0.107669 0.691437 1.123897 0.139 Uiso 1 1 calc R U . . .
H50C H 0.154413 0.663432 1.116643 0.139 Uiso 1 1 calc R U . . .
C51 C 0.24648(17) 0.7213(2) 0.98801(15) 0.0410(12) Uani 1 1 d . . . . .
H51 H 0.258521 0.697757 0.966870 0.049 Uiso 1 1 calc R U . . .
C52 C 0.23800(19) 0.7846(2) 0.97174(19) 0.0614(16) Uani 1 1 d . . . . .
H52A H 0.267460 0.803625 0.971700 0.092 Uiso 1 1 calc R U . . .
H52B H 0.222366 0.806942 0.990140 0.092 Uiso 1 1 calc R U . . .
H52C H 0.218695 0.784004 0.942907 0.092 Uiso 1 1 calc R U . . .
C53 C 0.28289(19) 0.7213(3) 1.02988(17) 0.0628(16) Uani 1 1 d . . . . .
H53A H 0.312729 0.732632 1.024692 0.094 Uiso 1 1 calc R U . . .
H53B H 0.285125 0.681415 1.042301 0.094 Uiso 1 1 calc R U . . .
H53C H 0.274106 0.749665 1.049412 0.094 Uiso 1 1 calc R U . . .
C54 C 0.14404(15) 0.6225(2) 0.87110(13) 0.0346(11) Uani 1 1 d . . . . .
C55 C 0.12027(17) 0.6773(2) 0.86582(15) 0.0426(12) Uani 1 1 d . . . . .
C56 C 0.07729(19) 0.6817(3) 0.83685(17) 0.0560(15) Uani 1 1 d . . . . .
H56 H 0.061780 0.718865 0.833627 0.067 Uiso 1 1 calc R U . . .
C57 C 0.05694(19) 0.6341(3) 0.81299(17) 0.0577(15) Uani 1 1 d . . . . .
C58 C 0.08113(19) 0.5818(3) 0.81723(16) 0.0558(15) Uani 1 1 d . . . . .
H58 H 0.067581 0.548747 0.800846 0.067 Uiso 1 1 calc R U . . .
C59 C 0.12478(17) 0.5744(2) 0.84440(14) 0.0427(12) Uani 1 1 d . . . . .
C60 C 0.13959(18) 0.7335(2) 0.88909(15) 0.0449(13) Uani 1 1 d . . . . .
H60 H 0.169427 0.722529 0.908787 0.054 Uiso 1 1 calc R U . . .
C61 C 0.1503(2) 0.7811(2) 0.85908(17) 0.0585(15) Uani 1 1 d . . . . .
H61A H 0.175194 0.767195 0.846559 0.088 Uiso 1 1 calc R U . . .
H61B H 0.159702 0.817781 0.874882 0.088 Uiso 1 1 calc R U . . .
H61C H 0.122737 0.788631 0.836598 0.088 Uiso 1 1 calc R U . . .
C62 C 0.1084(2) 0.7585(3) 0.91623(19) 0.0675(17) Uani 1 1 d . . . . .
H62A H 0.079418 0.772021 0.897842 0.101 Uiso 1 1 calc R U . . .
H62B H 0.123821 0.792091 0.932907 0.101 Uiso 1 1 calc R U . . .
H62C H 0.102161 0.727566 0.935272 0.101 Uiso 1 1 calc R U . . .
C63A C 0.0116(9) 0.6320(13) 0.7802(9) 0.095(3) Uani 0.399(9) 1 d D U P C 1
H63A H 0.008574 0.596282 0.761480 0.114 Uiso 0.399(9) 1 calc R U P C 1
C64A C -0.0260(6) 0.6363(11) 0.8039(6) 0.107(4) Uani 0.399(9) 1 d D U P C 1
H64A H -0.055719 0.641304 0.783807 0.160 Uiso 0.399(9) 1 calc R U P C 1
H64B H -0.020149 0.670443 0.823100 0.160 Uiso 0.399(9) 1 calc R U P C 1
H64C H -0.026467 0.599895 0.820325 0.160 Uiso 0.399(9) 1 calc R U P C 1
C65A C 0.0041(7) 0.6897(9) 0.7557(7) 0.105(4) Uani 0.399(9) 1 d D U P C 1
H65A H 0.031430 0.698870 0.745164 0.157 Uiso 0.399(9) 1 calc R U P C 1
H65B H -0.001331 0.721699 0.774369 0.157 Uiso 0.399(9) 1 calc R U P C 1
H65C H -0.022636 0.685776 0.731865 0.157 Uiso 0.399(9) 1 calc R U P C 1
C63B C 0.0085(6) 0.6449(9) 0.7853(6) 0.095(3) Uani 0.601(9) 1 d D U P C 2
H63B H -0.005757 0.682248 0.793040 0.113 Uiso 0.601(9) 1 calc R U P C 2
C64B C -0.0223(4) 0.5916(6) 0.7838(4) 0.104(3) Uani 0.601(9) 1 d D U P C 2
H64D H -0.051779 0.599005 0.763738 0.155 Uiso 0.601(9) 1 calc R U P C 2
H64E H -0.027683 0.584317 0.811954 0.155 Uiso 0.601(9) 1 calc R U P C 2
H64F H -0.007562 0.556743 0.774651 0.155 Uiso 0.601(9) 1 calc R U P C 2
C65B C 0.0151(5) 0.6458(7) 0.7374(4) 0.107(4) Uani 0.601(9) 1 d . U P C 2
H65D H 0.029651 0.608728 0.731674 0.160 Uiso 0.601(9) 1 calc R U P C 2
H65E H 0.034565 0.679473 0.733847 0.160 Uiso 0.601(9) 1 calc R U P C 2
H65F H -0.015033 0.649719 0.717667 0.160 Uiso 0.601(9) 1 calc R U P C 2
C66 C 0.1483(2) 0.5150(2) 0.84311(16) 0.0552(15) Uani 1 1 d . . . . .
H66 H 0.180476 0.518789 0.860506 0.066 Uiso 1 1 calc R U . . .
C67 C 0.1511(3) 0.4973(3) 0.79840(19) 0.085(2) Uani 1 1 d . . . . .
H67A H 0.120043 0.491125 0.780910 0.128 Uiso 1 1 calc R U . . .
H67B H 0.168874 0.460537 0.799562 0.128 Uiso 1 1 calc R U . . .
H67C H 0.166305 0.529005 0.786080 0.128 Uiso 1 1 calc R U . . .
C68 C 0.1249(2) 0.4644(3) 0.86240(19) 0.0713(18) Uani 1 1 d . . . . .
H68A H 0.093402 0.458916 0.845576 0.107 Uiso 1 1 calc R U . . .
H68B H 0.124113 0.474688 0.891504 0.107 Uiso 1 1 calc R U . . .
H68C H 0.142289 0.427562 0.862367 0.107 Uiso 1 1 calc R U . . .
C69 C 0.38471(16) 0.5190(2) 0.88647(13) 0.0340(11) Uani 1 1 d . . . . .
C70 C 0.35604(17) 0.4685(2) 0.88220(14) 0.0388(12) Uani 1 1 d . . . . .
C71 C 0.3756(2) 0.4130(2) 0.89186(17) 0.0545(15) Uani 1 1 d . . . . .
H71 H 0.355932 0.379313 0.887075 0.065 Uiso 1 1 calc R U . . .
C72 C 0.4221(2) 0.4038(2) 0.9081(2) 0.0620(16) Uani 1 1 d . . . . .
C73 C 0.44925(19) 0.4531(2) 0.91420(18) 0.0571(15) Uani 1 1 d . . . . .
H73 H 0.481212 0.448431 0.926221 0.069 Uiso 1 1 calc R U . . .
C74 C 0.43226(17) 0.5097(2) 0.90366(14) 0.0409(12) Uani 1 1 d . . . . .
C75 C 0.30369(18) 0.4704(2) 0.86771(16) 0.0471(13) Uani 1 1 d . . . . .
H75 H 0.293872 0.512856 0.867803 0.057 Uiso 1 1 calc R U . . .
C76 C 0.2808(2) 0.4362(2) 0.89739(18) 0.0613(16) Uani 1 1 d . . . . .
H76A H 0.247453 0.442789 0.889296 0.092 Uiso 1 1 calc R U . . .
H76B H 0.292816 0.449950 0.926449 0.092 Uiso 1 1 calc R U . . .
H76C H 0.287186 0.393728 0.895587 0.092 Uiso 1 1 calc R U . . .
C77 C 0.2857(2) 0.4463(3) 0.82357(18) 0.086(2) Uani 1 1 d . . . . .
H77A H 0.293063 0.474040 0.802932 0.129 Uiso 1 1 calc R U . . .
H77B H 0.252218 0.441391 0.818175 0.129 Uiso 1 1 calc R U . . .
H77C H 0.299983 0.407752 0.821002 0.129 Uiso 1 1 calc R U . . .
C78 C 0.4421(3) 0.3416(3) 0.9204(3) 0.099(3) Uani 1 1 d . . . . .
H78 H 0.476300 0.346237 0.928241 0.119 Uiso 1 1 calc R U . . .
C79 C 0.4283(3) 0.3195(3) 0.9598(3) 0.141(4) Uani 1 1 d . . . . .
H79A H 0.395273 0.310865 0.953011 0.212 Uiso 1 1 calc R U . . .
H79B H 0.435252 0.350013 0.981804 0.212 Uiso 1 1 calc R U . . .
H79C H 0.445513 0.283232 0.969943 0.212 Uiso 1 1 calc R U . . .
C80 C 0.4316(4) 0.3013(4) 0.8840(4) 0.185(6) Uani 1 1 d . . . . .
H80A H 0.444454 0.317510 0.861256 0.278 Uiso 1 1 calc R U . . .
H80B H 0.398224 0.297283 0.874068 0.278 Uiso 1 1 calc R U . . .
H80C H 0.445246 0.262323 0.892400 0.278 Uiso 1 1 calc R U . . .
C81 C 0.46774(16) 0.5593(2) 0.91253(15) 0.0437(12) Uani 1 1 d . . . . .
H81 H 0.451037 0.597388 0.903676 0.052 Uiso 1 1 calc R U . . .
C82 C 0.5028(2) 0.5518(3) 0.8858(2) 0.0668(17) Uani 1 1 d . . . . .
H82A H 0.486878 0.548269 0.855982 0.100 Uiso 1 1 calc R U . . .
H82B H 0.521061 0.515939 0.894711 0.100 Uiso 1 1 calc R U . . .
H82C H 0.523243 0.586465 0.889559 0.100 Uiso 1 1 calc R U . . .
C83 C 0.4912(2) 0.5652(3) 0.95925(17) 0.0690(18) Uani 1 1 d . . . . .
H83A H 0.515219 0.595548 0.962863 0.104 Uiso 1 1 calc R U . . .
H83B H 0.504948 0.527024 0.969855 0.104 Uiso 1 1 calc R U . . .
H83C H 0.468379 0.576650 0.975091 0.104 Uiso 1 1 calc R U . . .
C84 C 0.40359(14) 0.62404(19) 0.83337(12) 0.0284(10) Uani 1 1 d . . . . .
C85 C 0.40097(15) 0.5890(2) 0.79661(13) 0.0335(11) Uani 1 1 d . . . . .
C86 C 0.42985(17) 0.6013(2) 0.77008(15) 0.0424(12) Uani 1 1 d . . . . .
H86 H 0.427468 0.577736 0.745454 0.051 Uiso 1 1 calc R U . . .
C87 C 0.46190(18) 0.6464(3) 0.77783(15) 0.0499(14) Uani 1 1 d . . . . .
C88 C 0.46415(16) 0.6808(2) 0.81322(14) 0.0401(12) Uani 1 1 d . . . . .
H88 H 0.485736 0.712447 0.818942 0.048 Uiso 1 1 calc R U . . .
C89 C 0.43571(15) 0.6707(2) 0.84090(13) 0.0336(11) Uani 1 1 d . . . . .
C90 C 0.36677(16) 0.5382(2) 0.78436(14) 0.0358(11) Uani 1 1 d . . . . .
H90 H 0.350635 0.533784 0.807872 0.043 Uiso 1 1 calc R U . . .
C91 C 0.39044(19) 0.4796(2) 0.78072(16) 0.0516(14) Uani 1 1 d . . . . .
H91A H 0.367447 0.447792 0.774787 0.077 Uiso 1 1 calc R U . . .
H91B H 0.412722 0.471143 0.807334 0.077 Uiso 1 1 calc R U . . .
H91C H 0.406430 0.481892 0.757681 0.077 Uiso 1 1 calc R U . . .
C92 C 0.33005(18) 0.5532(2) 0.74465(15) 0.0483(13) Uani 1 1 d . . . . .
H92A H 0.344157 0.555213 0.720353 0.072 Uiso 1 1 calc R U . . .
H92B H 0.316109 0.591583 0.748357 0.072 Uiso 1 1 calc R U . . .
H92C H 0.306290 0.522315 0.739720 0.072 Uiso 1 1 calc R U . . .
C93 C 0.44216(16) 0.7125(2) 0.87881(14) 0.0356(11) Uani 1 1 d . . . . .
H93 H 0.423716 0.696438 0.898299 0.043 Uiso 1 1 calc R U . . .
C94 C 0.42377(18) 0.7750(2) 0.86485(15) 0.0448(13) Uani 1 1 d . . . . .
H94A H 0.439594 0.790483 0.843911 0.067 Uiso 1 1 calc R U . . .
H94B H 0.429346 0.801407 0.889452 0.067 Uiso 1 1 calc R U . . .
H94C H 0.390656 0.772798 0.852307 0.067 Uiso 1 1 calc R U . . .
C95 C 0.49221(17) 0.7165(2) 0.90353(15) 0.0488(13) Uani 1 1 d . . . . .
H95A H 0.510723 0.734863 0.885769 0.073 Uiso 1 1 calc R U . . .
H95B H 0.503937 0.676567 0.911772 0.073 Uiso 1 1 calc R U . . .
H95C H 0.494098 0.740695 0.928925 0.073 Uiso 1 1 calc R U . . .
C96 C 0.4943(2) 0.6565(3) 0.74817(19) 0.077(2) Uani 1 1 d D . . . .
H96A H 0.482786 0.633544 0.721473 0.093 Uiso 0.79(2) 1 calc R U P D 1
H96B H 0.472520 0.644563 0.721177 0.093 Uiso 0.21(2) 1 calc R U P D 2
C97A C 0.5422(3) 0.6337(7) 0.7703(5) 0.102(4) Uani 0.79(2) 1 d D U P D 1
H97A H 0.540521 0.591324 0.776425 0.153 Uiso 0.79(2) 1 calc R U P D 1
H97B H 0.553362 0.655566 0.796778 0.153 Uiso 0.79(2) 1 calc R U P D 1
H97C H 0.563453 0.639839 0.751824 0.153 Uiso 0.79(2) 1 calc R U P D 1
C97B C 0.5309(16) 0.6105(18) 0.7479(19) 0.101(6) Uani 0.21(2) 1 d D U P D 2
H97D H 0.516452 0.571736 0.740450 0.151 Uiso 0.21(2) 1 calc R U P D 2
H97E H 0.551790 0.608336 0.775968 0.151 Uiso 0.21(2) 1 calc R U P D 2
H97F H 0.548369 0.621653 0.727007 0.151 Uiso 0.21(2) 1 calc R U P D 2
C98 C 0.4993(3) 0.7211(3) 0.7374(2) 0.096(2) Uani 1 1 d D . . . .
H98A H 0.517892 0.724240 0.716388 0.144 Uiso 1 1 calc R U . . .
H98B H 0.514464 0.742739 0.763052 0.144 Uiso 1 1 calc R U . . .
H98C H 0.468825 0.738234 0.725935 0.144 Uiso 1 1 calc R U . . .
Rh2 Rh 0.25648(2) 0.40537(2) 0.32836(2) 0.04046(11) Uani 1 1 d . . . . .
Ge2 Ge 0.25422(2) 0.49459(2) 0.28780(2) 0.03621(13) Uani 1 1 d . . . . .
Si7 Si 0.24375(4) 0.55914(6) 0.39421(4) 0.0330(3) Uani 1 1 d . . . . .
Si8 Si 0.17576(4) 0.58746(6) 0.41412(4) 0.0316(3) Uani 1 1 d . . . . .
Si9 Si 0.28437(5) 0.48147(6) 0.37588(4) 0.0334(3) Uani 1 1 d . . . . .
Si10 Si 0.27171(4) 0.58106(6) 0.33532(4) 0.0318(3) Uani 1 1 d . . . . .
Si11 Si 0.34641(4) 0.61149(6) 0.37448(4) 0.0312(3) Uani 1 1 d . . . . .
Si12 Si 0.32360(4) 0.55042(5) 0.42459(4) 0.0287(3) Uani 1 1 d . . . . .
Cl2 Cl 0.19308(4) 0.67514(5) 0.43308(4) 0.0453(3) Uani 1 1 d . . . . .
N3 N 0.20977(13) 0.51499(19) 0.23373(11) 0.0418(10) Uani 1 1 d . . . . .
N4 N 0.28176(14) 0.49702(18) 0.23671(11) 0.0406(10) Uani 1 1 d . . . . .
C99 C 0.24104(18) 0.5113(2) 0.21148(14) 0.0428(12) Uani 1 1 d . . . . .
C100 C 0.16258(19) 0.5389(3) 0.22237(15) 0.0629(17) Uani 1 1 d D . . . .
C1A1 C 0.1669(7) 0.6050(4) 0.2134(6) 0.084(4) Uani 0.70(4) 1 d D U P E 1
H1AA H 0.174905 0.609897 0.186024 0.126 Uiso 0.70(4) 1 calc R U P E 1
H1AB H 0.190961 0.622647 0.235689 0.126 Uiso 0.70(4) 1 calc R U P E 1
H1AC H 0.137505 0.624785 0.212589 0.126 Uiso 0.70(4) 1 calc R U P E 1
C1B1 C 0.1491(15) 0.5959(12) 0.1982(12) 0.078(4) Uani 0.30(4) 1 d D U P E 2
H1BA H 0.150766 0.590313 0.168706 0.116 Uiso 0.30(4) 1 calc R U P E 2
H1BB H 0.170223 0.627652 0.210951 0.116 Uiso 0.30(4) 1 calc R U P E 2
H1BC H 0.117651 0.606615 0.199242 0.116 Uiso 0.30(4) 1 calc R U P E 2
C102 C 0.14430(19) 0.5328(3) 0.26173(16) 0.0663(17) Uani 1 1 d D U . . .
H10A H 0.113297 0.549753 0.256545 0.099 Uiso 1 1 calc R U . . .
H10B H 0.164593 0.553974 0.285150 0.099 Uiso 1 1 calc R U . . .
H10C H 0.143142 0.490702 0.269011 0.099 Uiso 1 1 calc R U . . .
C1A3 C 0.1324(6) 0.5178(12) 0.1827(5) 0.076(4) Uani 0.51(3) 1 d . U P E 1
H1AD H 0.143129 0.533712 0.158675 0.113 Uiso 0.51(3) 1 calc R U P E 1
H1AE H 0.100872 0.531159 0.181082 0.113 Uiso 0.51(3) 1 calc R U P E 1
H1AF H 0.133153 0.474278 0.181971 0.113 Uiso 0.51(3) 1 calc R U P E 1
C1B3 C 0.1326(6) 0.4850(12) 0.1930(6) 0.074(4) Uani 0.49(3) 1 d . U P E 2
H1BD H 0.141554 0.482348 0.165999 0.110 Uiso 0.49(3) 1 calc R U P E 2
H1BE H 0.099637 0.493920 0.187866 0.110 Uiso 0.49(3) 1 calc R U P E 2
H1BF H 0.138879 0.447097 0.208071 0.110 Uiso 0.49(3) 1 calc R U P E 2
C104 C 0.23405(18) 0.5240(3) 0.16512(14) 0.0499(14) Uani 1 1 d . . . . .
C105 C 0.2458(2) 0.5790(3) 0.15166(18) 0.0669(17) Uani 1 1 d . . . . .
H105 H 0.258835 0.607988 0.172184 0.080 Uiso 1 1 calc R U . . .
C106 C 0.2391(2) 0.5928(4) 0.1097(2) 0.085(2) Uani 1 1 d . . . . .
H106 H 0.246971 0.631068 0.101344 0.102 Uiso 1 1 calc R U . . .
C107 C 0.2210(2) 0.5507(4) 0.0797(2) 0.087(2) Uani 1 1 d . U . . .
H107 H 0.216151 0.560205 0.050580 0.105 Uiso 1 1 calc R U . . .
C108 C 0.2099(2) 0.4956(4) 0.09154(18) 0.087(2) Uani 1 1 d . . . . .
H108 H 0.197886 0.466602 0.070685 0.105 Uiso 1 1 calc R U . . .
C109 C 0.2162(2) 0.4819(3) 0.13463(16) 0.0685(18) Uani 1 1 d . . . . .
H109 H 0.208291 0.443622 0.142907 0.082 Uiso 1 1 calc R U . . .
C110 C 0.32348(19) 0.4717(2) 0.22570(16) 0.0508(14) Uani 1 1 d . . . . .
C111 C 0.3456(2) 0.5150(3) 0.2007(2) 0.0760(19) Uani 1 1 d . . . . .
H11A H 0.324673 0.522200 0.173076 0.114 Uiso 1 1 calc R U . . .
H11B H 0.374472 0.498270 0.196592 0.114 Uiso 1 1 calc R U . . .
H11C H 0.351830 0.552564 0.216173 0.114 Uiso 1 1 calc R U . . .
C112 C 0.3562(2) 0.4600(3) 0.26786(18) 0.0737(19) Uani 1 1 d . . . . .
H11D H 0.384974 0.443435 0.263253 0.111 Uiso 1 1 calc R U . . .
H11E H 0.342242 0.431627 0.283995 0.111 Uiso 1 1 calc R U . . .
H11F H 0.362695 0.497237 0.283687 0.111 Uiso 1 1 calc R U . . .
C113 C 0.3132(2) 0.4136(3) 0.20134(19) 0.0684(17) Uani 1 1 d . . . . .
H11G H 0.291163 0.420832 0.174364 0.103 Uiso 1 1 calc R U . . .
H11H H 0.300047 0.385057 0.218025 0.103 Uiso 1 1 calc R U . . .
H11I H 0.341708 0.397379 0.195965 0.103 Uiso 1 1 calc R U . . .
C114 C 0.2450(2) 0.3447(2) 0.27395(14) 0.0494(14) Uani 1 1 d . . . . .
H114 H 0.242634 0.364770 0.246122 0.059 Uiso 1 1 calc R U . . .
C115 C 0.2794(2) 0.2941(2) 0.28268(17) 0.0612(16) Uani 1 1 d . . . . .
H11J H 0.293450 0.289779 0.258161 0.073 Uiso 1 1 calc R U . . .
H11K H 0.262640 0.256797 0.285197 0.073 Uiso 1 1 calc R U . . .
C116 C 0.3177(2) 0.3018(3) 0.32257(19) 0.0705(18) Uani 1 1 d . . . . .
H11L H 0.329026 0.262064 0.333171 0.085 Uiso 1 1 calc R U . . .
H11M H 0.343560 0.323251 0.315079 0.085 Uiso 1 1 calc R U . . .
C117 C 0.3032(2) 0.3351(2) 0.35765(17) 0.0578(16) Uani 1 1 d . . . . .
H117 H 0.329454 0.349231 0.380574 0.069 Uiso 1 1 calc R U . . .
C118 C 0.2636(2) 0.3259(2) 0.37050(15) 0.0573(16) Uani 1 1 d . . . . .
H118 H 0.265735 0.335206 0.400950 0.069 Uiso 1 1 calc R U . . .
C119 C 0.2281(2) 0.2795(3) 0.35199(18) 0.074(2) Uani 1 1 d . . . . .
H11N H 0.214400 0.263791 0.374718 0.089 Uiso 1 1 calc R U . . .
H11O H 0.243554 0.246077 0.341138 0.089 Uiso 1 1 calc R U . . .
C120 C 0.1895(2) 0.3031(2) 0.31612(17) 0.0590(16) Uani 1 1 d . . . . .
H12A H 0.175451 0.269370 0.298161 0.071 Uiso 1 1 calc R U . . .
H12B H 0.165407 0.321088 0.328458 0.071 Uiso 1 1 calc R U . . .
C121 C 0.2055(2) 0.3481(2) 0.28911(15) 0.0508(14) Uani 1 1 d . . . . .
H121 H 0.179804 0.370185 0.270012 0.061 Uiso 1 1 calc R U . . .
C122 C 0.35081(15) 0.54403(19) 0.48362(12) 0.0292(10) Uani 1 1 d . . . . .
C123 C 0.37370(15) 0.4915(2) 0.50113(13) 0.0326(11) Uani 1 1 d . . . . .
C124 C 0.39141(16) 0.4883(2) 0.54455(14) 0.0399(12) Uani 1 1 d . . . . .
H124 H 0.405912 0.452497 0.556119 0.048 Uiso 1 1 calc R U . . .
C125 C 0.38888(17) 0.5346(2) 0.57157(14) 0.0414(12) Uani 1 1 d . . . . .
C126 C 0.36759(18) 0.5857(2) 0.55416(14) 0.0448(13) Uani 1 1 d . . . . .
H126 H 0.366151 0.618490 0.572165 0.054 Uiso 1 1 calc R U . . .
C127 C 0.34808(16) 0.5912(2) 0.51123(13) 0.0370(11) Uani 1 1 d . . . . .
C128 C 0.37773(16) 0.4372(2) 0.47465(14) 0.0368(11) Uani 1 1 d . . . . .
H128 H 0.375950 0.450961 0.445095 0.044 Uiso 1 1 calc R U . . .
C129 C 0.42413(19) 0.4052(2) 0.49016(16) 0.0558(15) Uani 1 1 d . . . . .
H12C H 0.428881 0.377434 0.468397 0.084 Uiso 1 1 calc R U . . .
H12D H 0.424013 0.383359 0.516183 0.084 Uiso 1 1 calc R U . . .
H12E H 0.449029 0.434548 0.495783 0.084 Uiso 1 1 calc R U . . .
C130 C 0.33849(19) 0.3939(2) 0.47318(16) 0.0505(14) Uani 1 1 d . . . . .
H13D H 0.309188 0.413550 0.460845 0.076 Uiso 1 1 calc R U . . .
H13E H 0.338667 0.380645 0.501911 0.076 Uiso 1 1 calc R U . . .
H13F H 0.342266 0.359529 0.455821 0.076 Uiso 1 1 calc R U . . .
C131 C 0.40722(19) 0.5252(3) 0.61867(14) 0.0567(15) Uani 1 1 d D . . . .
H31D H 0.425423 0.487976 0.626392 0.068 Uiso 0.22(3) 1 calc R U P F 1
H31E H 0.433198 0.496503 0.621095 0.068 Uiso 0.78(3) 1 calc R U P F 2
C13A C 0.3684(10) 0.533(3) 0.6400(12) 0.095(6) Uani 0.22(3) 1 d D U P F 1
H13G H 0.361496 0.575305 0.641543 0.143 Uiso 0.22(3) 1 calc R U P F 1
H13H H 0.377178 0.516454 0.668637 0.143 Uiso 0.22(3) 1 calc R U P F 1
H13I H 0.341171 0.512162 0.623822 0.143 Uiso 0.22(3) 1 calc R U P F 1
C13B C 0.3722(4) 0.4934(9) 0.6370(3) 0.092(4) Uani 0.78(3) 1 d D U P F 2
H13J H 0.343806 0.516774 0.631889 0.138 Uiso 0.78(3) 1 calc R U P F 2
H13K H 0.384223 0.488164 0.667446 0.138 Uiso 0.78(3) 1 calc R U P F 2
H13L H 0.365735 0.454430 0.623460 0.138 Uiso 0.78(3) 1 calc R U P F 2
C133 C 0.4283(3) 0.5793(3) 0.64190(18) 0.104(3) Uani 1 1 d D . . . .
H13M H 0.451117 0.595890 0.627883 0.157 Uiso 1 1 calc R U . F 1
H13N H 0.443248 0.568592 0.671066 0.157 Uiso 1 1 calc R U . F 1
H13O H 0.404244 0.608841 0.642005 0.157 Uiso 1 1 calc R U . F 1
C134 C 0.32220(18) 0.6493(2) 0.49641(15) 0.0454(13) Uani 1 1 d . . . . .
H134 H 0.309650 0.646202 0.465182 0.054 Uiso 1 1 calc R U . . .
C135 C 0.28194(19) 0.6564(2) 0.51649(17) 0.0573(15) Uani 1 1 d . . . . .
H13P H 0.264793 0.692348 0.505575 0.086 Uiso 1 1 calc R U . . .
H13Q H 0.293122 0.659605 0.547222 0.086 Uiso 1 1 calc R U . . .
H13R H 0.261705 0.621756 0.509741 0.086 Uiso 1 1 calc R U . . .
C136 C 0.3529(2) 0.7044(2) 0.50449(18) 0.0605(16) Uani 1 1 d . . . . .
H13S H 0.378453 0.699658 0.490630 0.091 Uiso 1 1 calc R U . . .
H13T H 0.365043 0.709435 0.534982 0.091 Uiso 1 1 calc R U . . .
H13U H 0.334820 0.739492 0.493038 0.091 Uiso 1 1 calc R U . . .
C137 C 0.12472(15) 0.5828(2) 0.36639(13) 0.0318(10) Uani 1 1 d . . . . .
C138 C 0.10659(16) 0.6296(2) 0.33872(14) 0.0389(12) Uani 1 1 d . . . . .
C139 C 0.06323(17) 0.6227(2) 0.31088(14) 0.0456(13) Uani 1 1 d . . . . .
H139 H 0.050418 0.655352 0.293627 0.055 Uiso 1 1 calc R U . . .
C140 C 0.03857(18) 0.5706(3) 0.30762(16) 0.0495(14) Uani 1 1 d . . . . .
C141 C 0.05847(17) 0.5236(2) 0.33151(15) 0.0456(13) Uani 1 1 d . . . . .
H141 H 0.043032 0.486473 0.328043 0.055 Uiso 1 1 calc R U . . .
C142 C 0.10042(16) 0.5281(2) 0.36073(14) 0.0384(11) Uani 1 1 d . . . . .
C143 C 0.13128(18) 0.6888(2) 0.33703(15) 0.0472(13) Uani 1 1 d . . . . .
H143 H 0.163428 0.684938 0.354521 0.057 Uiso 1 1 calc R U . . .
C144 C 0.1076(2) 0.7402(2) 0.35558(18) 0.0603(16) Uani 1 1 d . . . . .
H14D H 0.124229 0.777301 0.354026 0.090 Uiso 1 1 calc R U . . .
H14E H 0.107881 0.731476 0.385157 0.090 Uiso 1 1 calc R U . . .
H14F H 0.075760 0.744216 0.339300 0.090 Uiso 1 1 calc R U . . .
C145 C 0.1338(2) 0.7048(3) 0.29203(18) 0.0717(18) Uani 1 1 d . . . . .
H14G H 0.102667 0.709765 0.274421 0.107 Uiso 1 1 calc R U . . .
H14H H 0.149551 0.673012 0.280402 0.107 Uiso 1 1 calc R U . . .
H14I H 0.150973 0.742004 0.292386 0.107 Uiso 1 1 calc R U . . .
C146 C -0.0084(2) 0.5647(3) 0.27758(19) 0.0724(19) Uani 1 1 d D . . . .
H46D H -0.008921 0.529822 0.258463 0.087 Uiso 0.391(9) 1 calc R U P G 1
H46E H -0.018292 0.522327 0.277838 0.087 Uiso 0.609(9) 1 calc R U P G 2
C14A C -0.0299(7) 0.6172(6) 0.2528(7) 0.099(4) Uani 0.391(9) 1 d D U P G 1
H14J H -0.013589 0.626144 0.230714 0.148 Uiso 0.391(9) 1 calc R U P G 1
H14K H -0.028104 0.651500 0.271686 0.148 Uiso 0.391(9) 1 calc R U P G 1
H14L H -0.062242 0.608533 0.239784 0.148 Uiso 0.391(9) 1 calc R U P G 1
C14C C -0.0426(5) 0.5556(10) 0.3053(5) 0.091(5) Uani 0.391(9) 1 d D U P G 1
H14M H -0.074024 0.557463 0.287702 0.136 Uiso 0.391(9) 1 calc R U P G 1
H14N H -0.038333 0.586732 0.326854 0.136 Uiso 0.391(9) 1 calc R U P G 1
H14O H -0.037399 0.516651 0.319013 0.136 Uiso 0.391(9) 1 calc R U P G 1
C14B C -0.0058(4) 0.5801(6) 0.2328(3) 0.096(4) Uani 0.609(9) 1 d D U P G 2
H14P H 0.016276 0.553805 0.223965 0.144 Uiso 0.609(9) 1 calc R U P G 2
H14Q H 0.004135 0.621431 0.231835 0.144 Uiso 0.609(9) 1 calc R U P G 2
H14R H -0.036229 0.575074 0.213776 0.144 Uiso 0.609(9) 1 calc R U P G 2
C14D C -0.0436(4) 0.6022(6) 0.2909(4) 0.099(4) Uani 0.609(9) 1 d D U P G 2
H14S H -0.070734 0.606006 0.267389 0.148 Uiso 0.609(9) 1 calc R U P G 2
H14T H -0.030767 0.641662 0.299086 0.148 Uiso 0.609(9) 1 calc R U P G 2
H14U H -0.052532 0.583612 0.315056 0.148 Uiso 0.609(9) 1 calc R U P G 2
C149 C 0.11902(18) 0.4723(2) 0.38495(15) 0.0432(12) Uani 1 1 d . . . . .
H149 H 0.148557 0.483225 0.405111 0.052 Uiso 1 1 calc R U . . .
C150 C 0.1302(2) 0.4243(2) 0.35513(17) 0.0585(15) Uani 1 1 d . . . . .
H15D H 0.102620 0.415673 0.332986 0.088 Uiso 1 1 calc R U . . .
H15E H 0.140509 0.388134 0.371279 0.088 Uiso 1 1 calc R U . . .
H15F H 0.154642 0.438704 0.342149 0.088 Uiso 1 1 calc R U . . .
C151 C 0.0866(2) 0.4477(2) 0.41133(17) 0.0581(15) Uani 1 1 d . . . . .
H15G H 0.056902 0.437683 0.392574 0.087 Uiso 1 1 calc R U . . .
H15H H 0.082171 0.477703 0.431793 0.087 Uiso 1 1 calc R U . . .
H15I H 0.100249 0.411946 0.426403 0.087 Uiso 1 1 calc R U . . .
C152 C 0.15696(15) 0.5594(2) 0.46323(13) 0.0333(11) Uani 1 1 d . . . . .
C153 C 0.17953(16) 0.5147(2) 0.49083(13) 0.0335(11) Uani 1 1 d . . . . .
C154 C 0.16135(17) 0.4977(2) 0.52501(15) 0.0447(13) Uani 1 1 d . . . . .
H154 H 0.176724 0.467442 0.543304 0.054 Uiso 1 1 calc R U . . .
C155 C 0.12270(18) 0.5223(2) 0.53345(15) 0.0470(13) Uani 1 1 d . . . . .
C156 C 0.10139(17) 0.5665(2) 0.50676(15) 0.0453(13) Uani 1 1 d . . . . .
H156 H 0.074586 0.584395 0.512173 0.054 Uiso 1 1 calc R U . . .
C157 C 0.11734(16) 0.5861(2) 0.47212(14) 0.0374(11) Uani 1 1 d . . . . .
C158 C 0.22256(16) 0.4825(2) 0.48631(14) 0.0391(12) Uani 1 1 d . . . . .
H158 H 0.235085 0.504002 0.464535 0.047 Uiso 1 1 calc R U . . .
C159 C 0.25986(18) 0.4822(3) 0.52738(15) 0.0544(15) Uani 1 1 d . . . . .
H15J H 0.289196 0.470054 0.521438 0.082 Uiso 1 1 calc R U . . .
H15K H 0.251372 0.454179 0.547329 0.082 Uiso 1 1 calc R U . . .
H15L H 0.262949 0.522089 0.539715 0.082 Uiso 1 1 calc R U . . .
C160 C 0.21209(19) 0.4187(2) 0.47090(18) 0.0600(16) Uani 1 1 d . . . . .
H16A H 0.195182 0.419089 0.441213 0.090 Uiso 1 1 calc R U . . .
H16B H 0.193413 0.399260 0.488047 0.090 Uiso 1 1 calc R U . . .
H16C H 0.240989 0.396881 0.473571 0.090 Uiso 1 1 calc R U . . .
C161 C 0.1041(2) 0.5022(3) 0.57121(17) 0.0610(16) Uani 1 1 d D . . . .
H61D H 0.124309 0.468392 0.583973 0.073 Uiso 0.70(10) 1 calc R U P H 1
H61E H 0.124309 0.468392 0.583973 0.073 Uiso 0.30(10) 1 calc R U P H 1
C1A6 C 0.1091(15) 0.5468(15) 0.6053(10) 0.084(7) Uani 0.70(10) 1 d D U P H 1
H16D H 0.091180 0.582296 0.594420 0.126 Uiso 0.70(10) 1 calc R U P H 1
H16E H 0.141552 0.557575 0.615245 0.126 Uiso 0.70(10) 1 calc R U P H 1
H16F H 0.097712 0.530225 0.628778 0.126 Uiso 0.70(10) 1 calc R U P H 1
C1B6 C 0.095(4) 0.560(3) 0.5957(19) 0.086(17) Uani 0.30(10) 1 d . U P H 2
H16G H 0.064595 0.576094 0.582581 0.129 Uiso 0.30(10) 1 calc R U P H 2
H16H H 0.118573 0.590001 0.594280 0.129 Uiso 0.30(10) 1 calc R U P H 2
H16I H 0.096548 0.550318 0.625298 0.129 Uiso 0.30(10) 1 calc R U P H 2
C163 C 0.0573(3) 0.4766(3) 0.5580(2) 0.102(3) Uani 1 1 d D . . . .
H16J H 0.035461 0.507859 0.545539 0.154 Uiso 1 1 calc R U . . .
H16K H 0.048300 0.459833 0.582683 0.154 Uiso 1 1 calc R U . . .
H16L H 0.057053 0.445318 0.537043 0.154 Uiso 1 1 calc R U . . .
C164 C 0.08997(16) 0.6364(2) 0.44656(14) 0.0380(11) Uani 1 1 d . . . . .
H164 H 0.105102 0.646233 0.423042 0.046 Uiso 1 1 calc R U . . .
C165 C 0.09162(19) 0.6923(2) 0.47364(17) 0.0552(15) Uani 1 1 d . . . . .
H16M H 0.077857 0.725578 0.455693 0.083 Uiso 1 1 calc R U . . .
H16N H 0.123668 0.701680 0.487202 0.083 Uiso 1 1 calc R U . . .
H16O H 0.074379 0.685370 0.495387 0.083 Uiso 1 1 calc R U . . .
C166 C 0.04015(17) 0.6181(2) 0.42642(17) 0.0535(14) Uani 1 1 d . . . . .
H16P H 0.024573 0.650439 0.408459 0.080 Uiso 1 1 calc R U . . .
H16Q H 0.023919 0.609908 0.448719 0.080 Uiso 1 1 calc R U . . .
H16R H 0.040181 0.582410 0.409238 0.080 Uiso 1 1 calc R U . . .
C167 C 0.36322(17) 0.6908(2) 0.39387(14) 0.0393(12) Uani 1 1 d . . . . .
C168 C 0.33340(18) 0.7413(2) 0.38739(15) 0.0426(12) Uani 1 1 d . . . . .
C169 C 0.3510(2) 0.7972(2) 0.39788(18) 0.0599(16) Uani 1 1 d . . . . .
H169 H 0.330707 0.830145 0.392148 0.072 Uiso 1 1 calc R U . . .
C170 C 0.3966(3) 0.8077(3) 0.4162(2) 0.0754(19) Uani 1 1 d . . . . .
C171 C 0.4250(2) 0.7595(3) 0.42524(19) 0.0671(17) Uani 1 1 d . . . . .
H171 H 0.456281 0.765781 0.439239 0.080 Uiso 1 1 calc R U . . .
C172 C 0.41003(18) 0.7013(2) 0.41472(16) 0.0496(14) Uani 1 1 d . . . . .
C173 C 0.28179(18) 0.7371(2) 0.37009(15) 0.0457(13) Uani 1 1 d . . . . .
H173 H 0.272647 0.694747 0.372508 0.055 Uiso 1 1 calc R U . . .
C174 C 0.2553(2) 0.7749(2) 0.39543(18) 0.0604(16) Uani 1 1 d . . . . .
H17C H 0.260081 0.817065 0.390332 0.091 Uiso 1 1 calc R U . . .
H17D H 0.266310 0.766288 0.425624 0.091 Uiso 1 1 calc R U . . .
H17E H 0.222386 0.765668 0.386554 0.091 Uiso 1 1 calc R U . . .
C175 C 0.2660(2) 0.7550(3) 0.32382(17) 0.081(2) Uani 1 1 d . . . . .
H17F H 0.278897 0.793945 0.319653 0.122 Uiso 1 1 calc R U . . .
H17G H 0.232380 0.757054 0.315931 0.122 Uiso 1 1 calc R U . . .
H17H H 0.276706 0.725509 0.306116 0.122 Uiso 1 1 calc R U . . .
C176 C 0.4157(3) 0.8703(4) 0.4258(3) 0.123(3) Uani 1 1 d D . . . .
H76D H 0.386560 0.893689 0.421235 0.148 Uiso 0.815(12) 1 calc R U P I 1
H76E H 0.443038 0.871813 0.413009 0.148 Uiso 0.185(12) 1 calc R U P I 2
C177 C 0.4342(4) 0.8807(4) 0.4698(3) 0.185(6) Uani 1 1 d D . . . .
H17I H 0.462564 0.857663 0.479268 0.278 Uiso 1 1 calc R U . . .
H17J H 0.411775 0.868525 0.485779 0.278 Uiso 1 1 calc R U . . .
H17K H 0.441047 0.923056 0.474453 0.278 Uiso 1 1 calc R U . . .
C17A C 0.4346(4) 0.8929(5) 0.3920(4) 0.150(6) Uani 0.815(12) 1 d D U P I 1
H17L H 0.410722 0.893004 0.365598 0.225 Uiso 0.815(12) 1 calc R U P I 1
H17M H 0.460198 0.867557 0.388638 0.225 Uiso 0.815(12) 1 calc R U P I 1
H17N H 0.445811 0.933474 0.398649 0.225 Uiso 0.815(12) 1 calc R U P I 1
C17B C 0.3914(15) 0.9240(14) 0.4123(18) 0.148(8) Uani 0.185(12) 1 d D U P I 2
H17O H 0.371161 0.933288 0.431105 0.222 Uiso 0.185(12) 1 calc R U P I 2
H17P H 0.372974 0.919032 0.383327 0.222 Uiso 0.185(12) 1 calc R U P I 2
H17Q H 0.413436 0.956412 0.413044 0.222 Uiso 0.185(12) 1 calc R U P I 2
C179 C 0.44475(17) 0.6524(3) 0.42833(17) 0.0534(14) Uani 1 1 d . . . . .
H179 H 0.429509 0.614045 0.417669 0.064 Uiso 1 1 calc R U . . .
C180 C 0.4608(2) 0.6476(3) 0.47656(17) 0.0703(18) Uani 1 1 d . . . . .
H18C H 0.483647 0.615859 0.483878 0.105 Uiso 1 1 calc R U . . .
H18D H 0.434380 0.638637 0.488555 0.105 Uiso 1 1 calc R U . . .
H18E H 0.474565 0.685370 0.488063 0.105 Uiso 1 1 calc R U . . .
C181 C 0.48643(19) 0.6604(3) 0.40843(19) 0.0708(18) Uani 1 1 d . . . . .
H18F H 0.475625 0.665197 0.377766 0.106 Uiso 1 1 calc R U . . .
H18G H 0.506316 0.625371 0.414472 0.106 Uiso 1 1 calc R U . . .
H18H H 0.503804 0.695726 0.420405 0.106 Uiso 1 1 calc R U . . .
C182 C 0.39159(15) 0.5897(2) 0.34342(14) 0.0354(11) Uani 1 1 d . . . . .
C183 C 0.39296(17) 0.6263(2) 0.30844(15) 0.0431(12) Uani 1 1 d . . . . .
C184 C 0.42664(18) 0.6182(2) 0.28550(16) 0.0496(14) Uani 1 1 d . . . . .
H184 H 0.426770 0.643455 0.262114 0.059 Uiso 1 1 calc R U . . .
C185 C 0.45965(18) 0.5746(3) 0.29596(17) 0.0511(14) Uani 1 1 d . . . . .
C186 C 0.45757(17) 0.5381(2) 0.32887(16) 0.0488(13) Uani 1 1 d . . . . .
H186 H 0.479509 0.506968 0.335766 0.059 Uiso 1 1 calc R U . . .
C187 C 0.42468(16) 0.5441(2) 0.35301(15) 0.0419(12) Uani 1 1 d . . . . .
C188 C 0.35824(17) 0.6759(2) 0.29377(15) 0.0443(13) Uani 1 1 d . . . . .
H188 H 0.338571 0.678446 0.314704 0.053 Uiso 1 1 calc R U . . .
C189 C 0.3815(2) 0.7368(2) 0.29326(18) 0.0604(16) Uani 1 1 d . . . . .
H18I H 0.397548 0.737861 0.270198 0.091 Uiso 1 1 calc R U . . .
H18J H 0.403726 0.743121 0.320272 0.091 Uiso 1 1 calc R U . . .
H18K H 0.358160 0.768103 0.288992 0.091 Uiso 1 1 calc R U . . .
C190 C 0.32624(18) 0.6615(2) 0.25054(15) 0.0511(14) Uani 1 1 d . . . . .
H19A H 0.344300 0.659505 0.229017 0.077 Uiso 1 1 calc R U . . .
H19B H 0.302838 0.692567 0.242987 0.077 Uiso 1 1 calc R U . . .
H19C H 0.311199 0.623144 0.252097 0.077 Uiso 1 1 calc R U . . .
C191 C 0.49801(19) 0.5681(3) 0.27255(18) 0.0641(17) Uani 1 1 d D . . . .
H91D H 0.512144 0.528748 0.282116 0.077 Uiso 0.54(5) 1 calc R U P J 1
H91E H 0.518239 0.533821 0.284266 0.077 Uiso 0.46(5) 1 calc R U P J 2
C19A C 0.5351(8) 0.6129(12) 0.2922(11) 0.087(6) Uani 0.54(5) 1 d D U P J 1
H19D H 0.563038 0.604872 0.282329 0.131 Uiso 0.54(5) 1 calc R U P J 1
H19E H 0.541858 0.609364 0.323085 0.131 Uiso 0.54(5) 1 calc R U P J 1
H19F H 0.524172 0.653105 0.283892 0.131 Uiso 0.54(5) 1 calc R U P J 1
C19B C 0.5268(12) 0.6240(10) 0.2735(14) 0.087(6) Uani 0.46(5) 1 d D U P J 2
H19G H 0.551073 0.616677 0.258457 0.131 Uiso 0.46(5) 1 calc R U P J 2
H19H H 0.540654 0.634724 0.302883 0.131 Uiso 0.46(5) 1 calc R U P J 2
H19I H 0.507087 0.656491 0.259723 0.131 Uiso 0.46(5) 1 calc R U P J 2
C193 C 0.4799(3) 0.5606(5) 0.2255(2) 0.133(4) Uani 1 1 d D . . . .
H19J H 0.463506 0.596712 0.213645 0.199 Uiso 1 1 calc R U . . .
H19K H 0.458767 0.526740 0.220024 0.199 Uiso 1 1 calc R U . . .
H19L H 0.505621 0.553569 0.212151 0.199 Uiso 1 1 calc R U . . .
C194 C 0.42733(17) 0.5002(2) 0.38926(15) 0.0428(12) Uani 1 1 d . . . . .
H194 H 0.405503 0.514021 0.406325 0.051 Uiso 1 1 calc R U . . .
C195 C 0.47544(18) 0.4963(3) 0.41898(18) 0.0660(17) Uani 1 1 d . . . . .
H19M H 0.496192 0.475165 0.404744 0.099 Uiso 1 1 calc R U . . .
H19N H 0.473548 0.474860 0.444724 0.099 Uiso 1 1 calc R U . . .
H19O H 0.487267 0.536440 0.426416 0.099 Uiso 1 1 calc R U . . .
C196 C 0.4120(2) 0.4381(2) 0.37225(17) 0.0542(15) Uani 1 1 d . . . . .
H19P H 0.379827 0.439550 0.356381 0.081 Uiso 1 1 calc R U . . .
H19Q H 0.414955 0.410353 0.395946 0.081 Uiso 1 1 calc R U . . .
H19R H 0.431374 0.424721 0.353579 0.081 Uiso 1 1 calc R U . . .
C01_1 C 0.1942(5) 0.3401(7) -0.0546(4) 0.249(7) Uiso 1 1 d D U . . .
H01A_1 H 0.163701 0.358237 -0.059185 0.299 Uiso 1 1 calc R U . . .
H01B_1 H 0.207808 0.349323 -0.078496 0.299 Uiso 1 1 calc R U . . .
H01C_1 H 0.191464 0.296909 -0.052177 0.299 Uiso 1 1 calc R U . . .
C02_1 C 0.2225(5) 0.3625(7) -0.0173(5) 0.234(7) Uiso 1 1 d D U . . .
H02A_1 H 0.223303 0.406167 -0.020248 0.281 Uiso 1 1 calc R U . . .
H02B_1 H 0.207058 0.354071 0.005912 0.281 Uiso 1 1 calc R U . . .
C03_1 C 0.2678(4) 0.3430(5) -0.0041(4) 0.182(5) Uiso 1 1 d D U . . .
H03A_1 H 0.283597 0.349815 -0.027248 0.219 Uiso 1 1 calc R U . . .
H03B_1 H 0.267669 0.299719 0.001041 0.219 Uiso 1 1 calc R U . . .
C04_1 C 0.2938(4) 0.3713(5) 0.0333(3) 0.158(4) Uiso 1 1 d D U . . .
H04A_1 H 0.292848 0.414499 0.027475 0.189 Uiso 1 1 calc R U . . .
H04B_1 H 0.276652 0.365034 0.055613 0.189 Uiso 1 1 calc R U . . .
C05_1 C 0.3398(4) 0.3570(6) 0.0513(4) 0.207(6) Uiso 1 1 d D U . . .
H05A_1 H 0.357624 0.363991 0.029635 0.248 Uiso 1 1 calc R U . . .
H05B_1 H 0.341357 0.313908 0.057545 0.248 Uiso 1 1 calc R U . . .
C06_1 C 0.3626(5) 0.3882(6) 0.0895(4) 0.250(7) Uiso 1 1 d D U . . .
H06A_1 H 0.394369 0.374136 0.098700 0.300 Uiso 1 1 calc R U . . .
H06B_1 H 0.362555 0.430915 0.083754 0.300 Uiso 1 1 calc R U . . .
H61C_1 H 0.346220 0.380621 0.111781 0.300 Uiso 1 1 calc R U . . .
C01_2 C 0.4676(6) 0.7213(7) 0.6012(5) 0.306(9) Uiso 1 1 d D U . . .
H01A_2 H 0.446328 0.688232 0.591900 0.367 Uiso 1 1 calc R U . . .
H01B_2 H 0.482122 0.732615 0.578314 0.367 Uiso 1 1 calc R U . . .
H01C_2 H 0.491280 0.709116 0.625978 0.367 Uiso 1 1 calc R U . . .
C02_2 C 0.4423(5) 0.7717(7) 0.6123(5) 0.254(7) Uiso 1 1 d D U . . .
H02A_2 H 0.427080 0.759559 0.634889 0.305 Uiso 1 1 calc R U . . .
H02B_2 H 0.417931 0.783034 0.587272 0.305 Uiso 1 1 calc R U . . .
C03_2 C 0.4712(7) 0.8238(7) 0.6267(5) 0.307(9) Uiso 1 1 d D U . . .
H03A_2 H 0.458662 0.843120 0.648899 0.368 Uiso 1 1 calc R U . . .
H03B_2 H 0.502097 0.808645 0.640732 0.368 Uiso 1 1 calc R U . . .
C04_2 C 0.4777(6) 0.8675(7) 0.5996(5) 0.255(7) Uiso 1 1 d D U . . .
H04A_2 H 0.446864 0.882690 0.585651 0.306 Uiso 1 1 calc R U . . .
H04B_2 H 0.490205 0.848137 0.577389 0.306 Uiso 1 1 calc R U . . .
C05_2 C 0.5069(6) 0.9200(6) 0.6139(5) 0.240(7) Uiso 1 1 d D U . . .
H05A_2 H 0.534788 0.909009 0.635532 0.289 Uiso 1 1 calc R U . . .
H05B_2 H 0.489742 0.950797 0.625554 0.289 Uiso 1 1 calc R U . . .
C06_2 C 0.5190(6) 0.9411(7) 0.5740(5) 0.299(9) Uiso 1 1 d D U . . .
H06A_2 H 0.538607 0.976339 0.580139 0.359 Uiso 1 1 calc R U . . .
H06B_2 H 0.535475 0.909585 0.562860 0.359 Uiso 1 1 calc R U . . .
H06C_2 H 0.490779 0.951048 0.552959 0.359 Uiso 1 1 calc R U . . .

loop_
_atom_site_aniso_label
_atom_site_aniso_U_11
_atom_site_aniso_U_22
_atom_site_aniso_U_33
_atom_site_aniso_U_23
_atom_site_aniso_U_13
_atom_site_aniso_U_12
Rh1 0.0473(3) 0.0314(2) 0.02848(18) 0.00242(15) 0.00513(16) 0.00507(18)
Ge1 0.0370(3) 0.0386(3) 0.0280(2) -0.0027(2) 0.0053(2) 0.0017(2)
Si1 0.0272(7) 0.0392(8) 0.0284(6) -0.0026(5) 0.0057(5) -0.0019(6)
Si2 0.0294(7) 0.0358(7) 0.0331(6) -0.0025(6) 0.0073(5) -0.0036(6)
Si3 0.0372(8) 0.0289(7) 0.0286(6) 0.0002(5) 0.0021(5) 0.0012(6)
Si4 0.0300(7) 0.0354(7) 0.0269(6) -0.0028(5) 0.0054(5) 0.0014(6)
Si5 0.0261(7) 0.0278(7) 0.0293(6) -0.0024(5) 0.0050(5) -0.0003(5)
Si6 0.0281(7) 0.0280(7) 0.0243(6) -0.0013(5) 0.0050(5) -0.0025(5)
Cl1 0.0523(9) 0.0355(7) 0.0572(8) 0.0009(6) 0.0034(6) -0.0002(6)
N1 0.034(2) 0.066(3) 0.0267(19) -0.0009(19) 0.0028(18) 0.000(2)
N2 0.033(2) 0.051(3) 0.031(2) 0.0009(18) 0.0080(17) -0.002(2)
C1 0.046(3) 0.052(3) 0.028(2) 0.000(2) 0.009(2) 0.006(3)
C2 0.044(4) 0.117(6) 0.035(3) -0.001(3) 0.009(3) -0.018(4)
C3 0.042(4) 0.105(5) 0.051(3) 0.003(3) 0.015(3) -0.008(3)
C4A 0.093(12) 0.111(7) 0.056(9) -0.042(6) 0.027(8) -0.062(6)
C5A 0.052(6) 0.154(12) 0.049(7) 0.011(7) -0.009(5) -0.030(7)
C4B 0.093(13) 0.121(8) 0.054(11) -0.055(7) 0.022(9) -0.061(8)
C5B 0.047(7) 0.159(12) 0.041(9) 0.020(9) -0.004(7) -0.029(9)
C6 0.033(3) 0.067(4) 0.029(2) -0.007(2) 0.009(2) -0.002(3)
C7 0.050(4) 0.084(4) 0.041(3) -0.020(3) 0.010(3) -0.010(3)
C8 0.063(5) 0.127(6) 0.054(4) -0.035(4) 0.017(3) -0.013(4)
C9 0.065(4) 0.153(6) 0.040(3) -0.015(4) 0.016(3) -0.006(4)
C10 0.052(4) 0.168(8) 0.045(4) 0.027(4) 0.001(3) 0.014(5)
C11 0.054(4) 0.103(5) 0.039(3) 0.010(3) 0.011(3) 0.014(4)
C12 0.046(3) 0.047(3) 0.042(3) 0.005(2) 0.014(2) -0.002(3)
C13 0.061(4) 0.067(4) 0.069(4) 0.015(3) 0.021(3) -0.002(3)
C14 0.050(4) 0.066(4) 0.066(4) -0.005(3) 0.028(3) -0.003(3)
C15 0.046(4) 0.072(4) 0.053(3) -0.003(3) 0.006(3) -0.014(3)
C16 0.066(4) 0.038(3) 0.050(3) -0.001(3) 0.001(3) -0.004(3)
C17 0.079(5) 0.065(4) 0.076(4) 0.002(3) 0.017(4) -0.021(4)
C18 0.091(5) 0.056(4) 0.051(3) 0.019(3) 0.025(3) 0.002(3)
C19 0.081(4) 0.040(3) 0.031(3) 0.012(2) 0.007(3) 0.006(3)
C20 0.063(4) 0.055(4) 0.034(3) 0.016(2) 0.005(3) 0.012(3)
C21 0.073(4) 0.049(3) 0.059(3) 0.015(3) 0.022(3) 0.030(3)
C22 0.094(5) 0.043(3) 0.064(4) -0.007(3) 0.019(4) 0.018(3)
C23 0.069(4) 0.043(3) 0.030(2) -0.010(2) 0.009(3) 0.010(3)
C24 0.028(3) 0.039(3) 0.023(2) 0.0004(19) 0.0047(18) 0.000(2)
C25 0.035(3) 0.047(3) 0.035(3) 0.007(2) 0.003(2) 0.000(2)
C26 0.046(3) 0.060(4) 0.034(3) 0.009(2) 0.001(2) -0.002(3)
C27 0.049(3) 0.068(4) 0.031(3) 0.000(3) 0.002(2) 0.002(3)
C28 0.044(3) 0.056(3) 0.037(3) -0.009(2) 0.005(2) -0.011(3)
C29 0.029(3) 0.043(3) 0.032(2) -0.005(2) 0.006(2) -0.004(2)
C30 0.059(4) 0.048(3) 0.035(3) 0.011(2) -0.002(2) -0.009(3)
C31 0.084(5) 0.043(3) 0.061(4) 0.007(3) 0.015(3) 0.005(3)
C32 0.056(4) 0.062(4) 0.066(4) 0.015(3) 0.007(3) -0.011(3)
C33 0.084(5) 0.109(6) 0.030(3) -0.011(3) -0.003(3) -0.013(4)
C34 0.274(18) 0.318(18) 0.068(6) -0.029(9) 0.025(8) -0.132(14)
C35A 0.109(9) 0.120(10) 0.072(8) -0.011(8) 0.020(7) -0.003(8)
C35B 0.115(7) 0.138(10) 0.054(5) -0.004(6) 0.027(5) -0.008(7)
C36 0.038(3) 0.043(3) 0.032(2) -0.011(2) 0.008(2) -0.009(2)
C37 0.054(4) 0.066(4) 0.054(3) -0.015(3) 0.016(3) -0.021(3)
C38 0.058(4) 0.045(3) 0.063(3) 0.003(3) 0.019(3) -0.001(3)
C39 0.034(3) 0.038(3) 0.035(2) 0.002(2) 0.009(2) 0.001(2)
C40 0.036(3) 0.047(3) 0.037(3) 0.002(2) 0.009(2) -0.008(2)
C41 0.049(3) 0.056(4) 0.047(3) 0.003(3) 0.026(3) -0.014(3)
C42 0.053(4) 0.056(4) 0.043(3) -0.010(3) 0.023(3) -0.010(3)
C43 0.051(3) 0.045(3) 0.045(3) -0.011(2) 0.023(3) -0.014(3)
C44 0.035(3) 0.035(3) 0.039(3) -0.005(2) 0.011(2) -0.007(2)
C45 0.043(3) 0.055(3) 0.040(3) -0.010(2) 0.015(2) -0.018(3)
C46 0.045(4) 0.094(5) 0.060(4) -0.007(3) 0.014(3) -0.025(3)
C47 0.090(5) 0.056(4) 0.056(3) 0.001(3) 0.018(3) -0.031(3)
C48 0.074(5) 0.077(4) 0.065(4) -0.021(3) 0.047(4) -0.026(4)
C49 0.133(8) 0.082(5) 0.132(7) -0.002(5) 0.092(6) 0.015(5)
C50 0.106(6) 0.132(7) 0.052(4) -0.001(4) 0.043(4) 0.010(5)
C51 0.044(3) 0.041(3) 0.042(3) -0.014(2) 0.017(2) -0.011(2)
C52 0.048(4) 0.060(4) 0.078(4) -0.008(3) 0.019(3) -0.019(3)
C53 0.043(4) 0.089(5) 0.057(3) -0.019(3) 0.013(3) -0.015(3)
C54 0.025(3) 0.048(3) 0.032(2) 0.000(2) 0.0087(19) -0.002(2)
C55 0.037(3) 0.051(3) 0.044(3) 0.007(2) 0.017(2) -0.001(3)
C56 0.042(3) 0.067(4) 0.058(3) 0.017(3) 0.009(3) 0.010(3)
C57 0.032(3) 0.086(5) 0.051(3) 0.007(3) 0.002(3) -0.006(3)
C58 0.043(3) 0.073(4) 0.047(3) -0.005(3) 0.002(3) -0.018(3)
C59 0.036(3) 0.053(3) 0.038(3) -0.004(2) 0.008(2) -0.007(3)
C60 0.045(3) 0.047(3) 0.045(3) 0.003(2) 0.013(2) 0.008(3)
C61 0.067(4) 0.048(3) 0.063(4) 0.016(3) 0.020(3) 0.004(3)
C62 0.067(4) 0.061(4) 0.081(4) 0.001(3) 0.031(4) 0.012(3)
C63A 0.065(4) 0.117(6) 0.093(5) 0.009(4) -0.005(4) -0.006(4)
C64A 0.072(6) 0.129(7) 0.108(6) -0.001(6) -0.004(6) -0.003(6)
C65A 0.077(6) 0.120(7) 0.099(6) 0.017(6) -0.017(6) 0.000(6)
C63B 0.064(4) 0.118(6) 0.091(5) 0.010(4) -0.005(4) -0.009(4)
C64B 0.068(5) 0.122(7) 0.108(6) -0.007(5) -0.005(5) -0.007(5)
C65B 0.077(5) 0.133(7) 0.093(6) 0.011(5) -0.015(5) -0.002(6)
C66 0.053(4) 0.058(4) 0.050(3) -0.019(3) 0.005(3) -0.007(3)
C67 0.104(6) 0.092(5) 0.062(4) -0.027(4) 0.021(4) -0.011(4)
C68 0.083(5) 0.060(4) 0.070(4) -0.013(3) 0.018(4) -0.017(4)
C69 0.040(3) 0.032(3) 0.030(2) -0.002(2) 0.010(2) 0.001(2)
C70 0.045(3) 0.028(3) 0.044(3) -0.005(2) 0.011(2) 0.000(2)
C71 0.057(4) 0.034(3) 0.073(4) -0.006(3) 0.014(3) -0.005(3)
C72 0.055(4) 0.038(3) 0.092(4) 0.004(3) 0.014(3) 0.013(3)
C73 0.039(3) 0.046(4) 0.082(4) 0.005(3) 0.006(3) 0.009(3)
C74 0.037(3) 0.041(3) 0.043(3) -0.001(2) 0.004(2) 0.005(2)
C75 0.042(3) 0.029(3) 0.066(3) 0.002(2) 0.004(3) -0.005(2)
C76 0.060(4) 0.053(4) 0.076(4) -0.003(3) 0.025(3) -0.003(3)
C77 0.068(5) 0.122(6) 0.062(4) -0.004(4) 0.004(3) -0.048(4)
C78 0.076(5) 0.049(4) 0.163(8) 0.015(5) 0.007(5) 0.005(4)
C79 0.144(9) 0.069(5) 0.176(9) 0.058(6) -0.034(7) -0.013(5)
C80 0.168(11) 0.076(6) 0.278(15) -0.069(8) -0.017(10) 0.058(7)
C81 0.029(3) 0.043(3) 0.055(3) 0.007(2) 0.002(2) -0.001(2)
C82 0.044(4) 0.059(4) 0.099(5) 0.004(3) 0.019(3) 0.007(3)
C83 0.060(4) 0.067(4) 0.064(4) 0.015(3) -0.018(3) -0.013(3)
C84 0.023(2) 0.030(3) 0.030(2) -0.0008(19) 0.0039(18) 0.003(2)
C85 0.027(3) 0.039(3) 0.033(2) -0.008(2) 0.0034(19) 0.001(2)
C86 0.039(3) 0.051(3) 0.041(3) -0.017(2) 0.017(2) -0.008(3)
C87 0.038(3) 0.074(4) 0.041(3) -0.014(3) 0.016(2) -0.011(3)
C88 0.031(3) 0.049(3) 0.042(3) -0.012(2) 0.013(2) -0.012(2)
C89 0.027(3) 0.040(3) 0.032(2) -0.003(2) 0.004(2) -0.002(2)
C90 0.031(3) 0.039(3) 0.038(3) -0.011(2) 0.011(2) -0.003(2)
C91 0.055(4) 0.042(3) 0.060(3) -0.015(3) 0.017(3) 0.007(3)
C92 0.052(3) 0.048(3) 0.044(3) -0.014(2) 0.009(2) -0.005(3)
C93 0.030(3) 0.042(3) 0.035(2) -0.008(2) 0.009(2) -0.011(2)
C94 0.049(3) 0.042(3) 0.045(3) -0.008(2) 0.013(2) -0.004(3)
C95 0.038(3) 0.060(4) 0.048(3) -0.015(3) 0.009(2) -0.009(3)
C96 0.069(5) 0.108(6) 0.066(4) -0.039(4) 0.041(4) -0.042(4)
C97A 0.086(7) 0.088(8) 0.163(10) -0.019(7) 0.091(7) 0.005(6)
C97B 0.092(10) 0.092(11) 0.146(12) -0.026(10) 0.084(10) 0.013(9)
C98 0.080(5) 0.141(7) 0.081(5) 0.029(5) 0.045(4) -0.003(5)
Rh2 0.0525(3) 0.0373(2) 0.02824(18) -0.00232(16) 0.00278(17) -0.00282(19)
Ge2 0.0371(3) 0.0421(3) 0.0285(2) 0.0023(2) 0.0058(2) 0.0023(2)
Si7 0.0242(7) 0.0445(8) 0.0300(6) 0.0057(6) 0.0059(5) 0.0039(6)
Si8 0.0256(7) 0.0350(7) 0.0338(6) 0.0065(5) 0.0065(5) 0.0032(6)
Si9 0.0359(8) 0.0358(7) 0.0259(6) -0.0004(5) 0.0019(5) 0.0017(6)
Si10 0.0296(7) 0.0380(8) 0.0274(6) 0.0047(5) 0.0058(5) 0.0020(6)
Si11 0.0259(7) 0.0358(7) 0.0312(6) 0.0036(5) 0.0055(5) 0.0014(6)
Si12 0.0255(7) 0.0324(7) 0.0267(6) 0.0003(5) 0.0030(5) 0.0034(5)
Cl2 0.0410(8) 0.0386(7) 0.0532(7) 0.0057(6) 0.0047(6) -0.0014(6)
N3 0.032(2) 0.064(3) 0.032(2) 0.0040(19) 0.0114(18) 0.005(2)
N4 0.038(2) 0.055(3) 0.031(2) 0.0000(18) 0.0113(18) 0.008(2)
C99 0.046(3) 0.050(3) 0.030(2) 0.000(2) 0.004(2) 0.000(3)
C100 0.045(4) 0.106(5) 0.037(3) 0.009(3) 0.009(3) 0.021(3)
C1A1 0.088(9) 0.114(7) 0.057(7) 0.043(5) 0.031(6) 0.059(6)
C1B1 0.071(8) 0.114(8) 0.049(8) 0.030(7) 0.017(7) 0.037(7)
C102 0.039(3) 0.107(5) 0.057(3) 0.010(3) 0.021(3) 0.016(3)
C1A3 0.060(6) 0.115(9) 0.048(6) 0.012(6) 0.006(5) 0.021(7)
C1B3 0.052(6) 0.114(11) 0.050(7) -0.003(7) 0.002(6) 0.009(8)
C104 0.046(3) 0.078(4) 0.026(2) 0.003(3) 0.010(2) 0.001(3)
C105 0.070(4) 0.081(5) 0.051(3) 0.018(3) 0.017(3) 0.006(4)
C106 0.074(5) 0.124(6) 0.058(4) 0.034(4) 0.020(4) -0.005(4)
C107 0.073(5) 0.144(6) 0.047(4) 0.026(4) 0.019(3) -0.001(4)
C108 0.070(5) 0.151(8) 0.039(3) -0.020(4) 0.007(3) -0.004(5)
C109 0.062(4) 0.113(5) 0.032(3) -0.006(3) 0.014(3) -0.006(4)
C110 0.046(3) 0.058(4) 0.051(3) -0.005(3) 0.017(3) 0.008(3)
C111 0.058(4) 0.081(5) 0.102(5) 0.004(4) 0.047(4) 0.006(4)
C112 0.053(4) 0.103(5) 0.063(4) -0.008(4) 0.010(3) 0.029(4)
C113 0.060(4) 0.075(4) 0.076(4) -0.012(3) 0.028(3) 0.009(3)
C114 0.067(4) 0.053(3) 0.026(2) -0.011(2) 0.005(2) -0.006(3)
C115 0.078(5) 0.052(4) 0.053(3) -0.017(3) 0.015(3) 0.002(3)
C116 0.079(5) 0.053(4) 0.073(4) -0.011(3) 0.006(4) 0.017(3)
C117 0.070(4) 0.046(3) 0.047(3) 0.001(3) -0.008(3) 0.003(3)
C118 0.088(5) 0.049(3) 0.029(3) 0.004(2) 0.000(3) -0.007(3)
C119 0.119(6) 0.054(4) 0.051(3) -0.002(3) 0.024(4) -0.028(4)
C120 0.077(4) 0.043(3) 0.063(4) -0.017(3) 0.027(3) -0.023(3)
C121 0.060(4) 0.053(3) 0.037(3) -0.018(2) 0.005(3) -0.007(3)
C122 0.030(3) 0.035(3) 0.023(2) -0.0001(19) 0.0042(18) 0.001(2)
C123 0.024(2) 0.042(3) 0.031(2) 0.000(2) 0.0057(19) 0.000(2)
C124 0.040(3) 0.045(3) 0.032(2) 0.007(2) 0.003(2) 0.003(2)
C125 0.038(3) 0.055(3) 0.028(2) 0.000(2) 0.001(2) 0.001(3)
C126 0.050(3) 0.048(3) 0.034(3) -0.012(2) 0.006(2) 0.003(3)
C127 0.038(3) 0.041(3) 0.031(2) 0.000(2) 0.007(2) 0.003(2)
C128 0.037(3) 0.038(3) 0.032(2) 0.003(2) 0.002(2) 0.008(2)
C129 0.053(4) 0.062(4) 0.049(3) -0.002(3) 0.005(3) 0.023(3)
C130 0.058(4) 0.047(3) 0.046(3) -0.007(2) 0.010(3) -0.003(3)
C131 0.056(4) 0.085(4) 0.027(2) 0.000(3) 0.004(2) 0.004(3)
C13A 0.096(8) 0.118(10) 0.072(8) 0.008(8) 0.020(7) -0.008(8)
C13B 0.094(6) 0.134(10) 0.053(4) 0.021(6) 0.025(4) -0.017(6)
C133 0.137(7) 0.116(6) 0.041(4) -0.020(4) -0.018(4) 0.016(5)
C134 0.059(4) 0.041(3) 0.034(3) -0.007(2) 0.006(2) 0.006(3)
C135 0.053(4) 0.058(4) 0.058(3) -0.011(3) 0.007(3) 0.015(3)
C136 0.075(4) 0.044(3) 0.064(4) -0.004(3) 0.020(3) 0.008(3)
C137 0.021(2) 0.040(3) 0.034(2) 0.003(2) 0.0050(19) 0.009(2)
C138 0.030(3) 0.053(3) 0.035(2) 0.001(2) 0.011(2) 0.007(2)
C139 0.034(3) 0.061(4) 0.038(3) 0.007(2) 0.001(2) 0.011(3)
C140 0.034(3) 0.064(4) 0.048(3) -0.009(3) 0.006(2) 0.001(3)
C141 0.036(3) 0.048(3) 0.049(3) -0.002(3) 0.005(2) -0.004(3)
C142 0.032(3) 0.044(3) 0.040(3) -0.002(2) 0.009(2) 0.000(2)
C143 0.041(3) 0.051(3) 0.048(3) 0.014(3) 0.007(2) 0.008(3)
C144 0.063(4) 0.045(3) 0.068(4) 0.010(3) 0.004(3) 0.007(3)
C145 0.073(5) 0.078(5) 0.065(4) 0.023(3) 0.019(3) 0.001(4)
C146 0.045(4) 0.087(5) 0.072(4) -0.009(4) -0.012(3) 0.009(3)
C14A 0.067(7) 0.107(8) 0.099(8) -0.002(7) -0.030(7) 0.002(7)
C14C 0.042(7) 0.109(10) 0.106(9) -0.014(8) -0.012(7) 0.022(8)
C14B 0.073(7) 0.109(8) 0.079(7) -0.005(6) -0.037(5) -0.016(6)
C14D 0.052(5) 0.110(8) 0.116(7) -0.024(7) -0.017(5) 0.024(6)
C149 0.046(3) 0.039(3) 0.043(3) 0.001(2) 0.007(2) -0.001(2)
C150 0.070(4) 0.048(3) 0.059(3) -0.007(3) 0.017(3) 0.012(3)
C151 0.057(4) 0.059(4) 0.063(4) 0.006(3) 0.022(3) -0.007(3)
C152 0.028(3) 0.037(3) 0.035(2) -0.002(2) 0.008(2) -0.004(2)
C153 0.033(3) 0.035(3) 0.033(2) 0.004(2) 0.008(2) -0.003(2)
C154 0.040(3) 0.048(3) 0.047(3) 0.010(2) 0.012(2) 0.004(3)
C155 0.039(3) 0.066(4) 0.040(3) 0.007(3) 0.016(2) -0.002(3)
C156 0.036(3) 0.057(3) 0.046(3) 0.001(3) 0.017(2) 0.005(3)
C157 0.032(3) 0.041(3) 0.039(3) 0.004(2) 0.007(2) -0.001(2)
C158 0.038(3) 0.041(3) 0.040(3) 0.013(2) 0.015(2) 0.007(2)
C159 0.044(3) 0.078(4) 0.041(3) 0.010(3) 0.008(2) 0.004(3)
C160 0.047(4) 0.055(4) 0.074(4) 0.004(3) 0.007(3) 0.012(3)
C161 0.059(4) 0.079(4) 0.052(3) 0.018(3) 0.028(3) 0.008(3)
C1A6 0.113(17) 0.106(14) 0.037(10) -0.001(10) 0.026(10) -0.020(12)
C1B6 0.13(5) 0.11(3) 0.024(16) 0.005(18) 0.04(2) -0.05(3)
C163 0.113(7) 0.116(6) 0.094(5) -0.005(5) 0.055(5) -0.055(5)
C164 0.030(3) 0.042(3) 0.044(3) -0.001(2) 0.012(2) 0.011(2)
C165 0.051(4) 0.052(3) 0.060(3) -0.006(3) 0.009(3) 0.015(3)
C166 0.036(3) 0.063(4) 0.062(3) 0.000(3) 0.011(3) 0.010(3)
C167 0.038(3) 0.044(3) 0.036(2) 0.001(2) 0.009(2) -0.005(2)
C168 0.051(3) 0.035(3) 0.044(3) 0.001(2) 0.015(2) -0.001(3)
C169 0.069(4) 0.037(3) 0.072(4) 0.002(3) 0.013(3) -0.003(3)
C170 0.080(5) 0.044(4) 0.100(5) -0.007(4) 0.017(4) -0.020(4)
C171 0.048(4) 0.066(4) 0.083(4) -0.011(4) 0.007(3) -0.023(3)
C172 0.042(3) 0.054(4) 0.053(3) -0.002(3) 0.010(3) -0.007(3)
C173 0.050(3) 0.038(3) 0.048(3) 0.004(2) 0.009(3) 0.011(3)
C174 0.073(4) 0.046(3) 0.071(4) 0.001(3) 0.035(3) -0.001(3)
C175 0.065(5) 0.125(6) 0.055(4) 0.019(4) 0.013(3) 0.040(4)
C176 0.127(8) 0.082(6) 0.156(9) -0.034(6) 0.025(7) -0.057(6)
C177 0.245(15) 0.118(8) 0.203(12) -0.100(9) 0.075(11) -0.060(9)
C17A 0.151(10) 0.097(8) 0.179(10) 0.046(7) -0.009(8) -0.061(7)
C17B 0.151(13) 0.099(11) 0.175(12) 0.035(10) 0.000(11) -0.044(10)
C179 0.030(3) 0.064(4) 0.062(3) -0.001(3) 0.002(3) -0.003(3)
C180 0.039(4) 0.099(5) 0.065(4) -0.002(3) -0.003(3) 0.012(3)
C181 0.036(3) 0.094(5) 0.080(4) -0.005(4) 0.009(3) -0.005(3)
C182 0.027(3) 0.040(3) 0.040(3) 0.001(2) 0.010(2) 0.000(2)
C183 0.035(3) 0.050(3) 0.046(3) 0.002(2) 0.013(2) 0.000(2)
C184 0.048(3) 0.059(4) 0.049(3) 0.010(3) 0.026(3) 0.005(3)
C185 0.036(3) 0.065(4) 0.059(3) 0.003(3) 0.026(3) 0.002(3)
C186 0.033(3) 0.056(3) 0.061(3) 0.004(3) 0.017(3) 0.013(3)
C187 0.029(3) 0.053(3) 0.044(3) 0.003(2) 0.010(2) 0.003(2)
C188 0.042(3) 0.045(3) 0.050(3) 0.013(2) 0.020(2) 0.009(3)
C189 0.066(4) 0.052(4) 0.069(4) 0.008(3) 0.027(3) 0.002(3)
C190 0.055(4) 0.050(3) 0.049(3) 0.015(3) 0.014(3) 0.013(3)
C191 0.047(4) 0.083(5) 0.071(4) 0.003(3) 0.033(3) 0.007(3)
C19A 0.070(8) 0.101(9) 0.113(12) 0.003(9) 0.065(9) -0.006(8)
C19B 0.078(9) 0.094(9) 0.111(13) 0.002(9) 0.064(10) -0.013(8)
C193 0.074(6) 0.230(11) 0.110(7) -0.034(7) 0.054(5) 0.024(6)
C194 0.034(3) 0.048(3) 0.048(3) 0.009(2) 0.011(2) 0.012(2)
C195 0.036(3) 0.085(5) 0.071(4) 0.017(3) 0.000(3) 0.011(3)
C196 0.058(4) 0.053(4) 0.055(3) 0.008(3) 0.019(3) 0.013(3)

loop_
_atom_type_symbol
_atom_type_description
_atom_type_scat_dispersion_real
_atom_type_scat_dispersion_imag
_atom_type_scat_source
C C 0.0033 0.0016 'International Tables Vol C Tables 4.2.6.8 and 6.1.1.4'
H H 0.0000 0.0000 'International Tables Vol C Tables 4.2.6.8 and 6.1.1.4'
N N 0.0061 0.0033 'International Tables Vol C Tables 4.2.6.8 and 6.1.1.4'
Si Si 0.0817 0.0704 'International Tables Vol C Tables 4.2.6.8 and 6.1.1.4'
Cl Cl 0.1484 0.1585 'International Tables Vol C Tables 4.2.6.8 and 6.1.1.4'
Ge Ge 0.1547 1.8001 'International Tables Vol C Tables 4.2.6.8 and 6.1.1.4'
Rh Rh -1.1178 0.9187 'International Tables Vol C Tables 4.2.6.8 and 6.1.1.4'

loop_
_geom_angle_atom_site_label_1
_geom_angle_atom_site_label_2
_geom_angle_atom_site_label_3
_geom_angle
_geom_angle_site_symmetry_1
_geom_angle_site_symmetry_3
_geom_angle_publ_flag
C19 Rh1 C20 36.69(19) . . ?
C19 Rh1 C16 82.0(2) . . ?
C20 Rh1 C16 96.1(2) . . ?
C19 Rh1 C23 88.72(19) . . ?
C20 Rh1 C23 80.82(19) . . ?
C16 Rh1 C23 35.75(19) . . ?
C19 Rh1 Si3 163.06(16) . . ?
C20 Rh1 Si3 157.18(16) . . ?
C16 Rh1 Si3 99.32(14) . . ?
C23 Rh1 Si3 102.29(13) . . ?
C19 Rh1 Ge1 95.18(14) . . ?
C20 Rh1 Ge1 103.05(15) . . ?
C16 Rh1 Ge1 143.65(16) . . ?
C23 Rh1 Ge1 175.92(13) . . ?
Si3 Rh1 Ge1 73.64(3) . . ?
N1 Ge1 N2 65.00(16) . . ?
N1 Ge1 Rh1 127.37(12) . . ?
N2 Ge1 Rh1 119.70(11) . . ?
N1 Ge1 C1 32.16(16) . . ?
N2 Ge1 C1 32.84(15) . . ?
Rh1 Ge1 C1 130.70(12) . . ?
N1 Ge1 Si4 111.42(13) . . ?
N2 Ge1 Si4 117.56(12) . . ?
Rh1 Ge1 Si4 109.77(3) . . ?
C1 Ge1 Si4 119.52(12) . . ?
N1 Ge1 Si3 154.10(12) . . ?
N2 Ge1 Si3 140.51(11) . . ?
Rh1 Ge1 Si3 52.32(3) . . ?
C1 Ge1 Si3 172.59(12) . . ?
Si4 Ge1 Si3 57.88(4) . . ?
Si3 Si1 Si4 68.55(6) . . ?
Si3 Si1 Si2 143.64(8) . . ?
Si4 Si1 Si2 131.27(7) . . ?
Si3 Si1 Si6 59.88(5) . . ?
Si4 Si1 Si6 80.55(6) . . ?
Si2 Si1 Si6 141.30(7) . . ?
C54 Si2 C39 107.6(2) . . ?
C54 Si2 Cl1 113.13(16) . . ?
C39 Si2 Cl1 99.91(15) . . ?
C54 Si2 Si1 110.60(14) . . ?
C39 Si2 Si1 124.69(16) . . ?
Cl1 Si2 Si1 100.12(7) . . ?
Si1 Si3 Si6 62.26(5) . . ?
Si1 Si3 Rh1 128.19(7) . . ?
Si6 Si3 Rh1 169.36(7) . . ?
Si1 Si3 Si4 56.15(5) . . ?
Si6 Si3 Si4 76.01(5) . . ?
Rh1 Si3 Si4 107.51(5) . . ?
Si1 Si3 Ge1 96.77(5) . . ?
Si6 Si3 Ge1 127.25(6) . . ?
Rh1 Si3 Ge1 54.04(3) . . ?
Si4 Si3 Ge1 53.88(4) . . ?
Si1 Si4 Si5 95.88(6) . . ?
Si1 Si4 Ge1 107.27(6) . . ?
Si5 Si4 Ge1 126.36(6) . . ?
Si1 Si4 Si3 55.31(5) . . ?
Si5 Si4 Si3 88.80(6) . . ?
Ge1 Si4 Si3 68.24(4) . . ?
C84 Si5 C69 104.61(19) . . ?
C84 Si5 Si6 124.55(14) . . ?
C69 Si5 Si6 115.59(14) . . ?
C84 Si5 Si4 106.18(13) . . ?
C69 Si5 Si4 126.39(15) . . ?
Si6 Si5 Si4 79.50(6) . . ?
C24 Si6 Si3 131.12(15) . . ?
C24 Si6 Si5 129.28(15) . . ?
Si3 Si6 Si5 95.79(6) . . ?
C24 Si6 Si1 124.17(14) . . ?
Si3 Si6 Si1 57.87(5) . . ?
Si5 Si6 Si1 94.48(6) . . ?
C1 N1 C2 130.3(4) . . ?
C1 N1 Ge1 93.7(3) . . ?
C2 N1 Ge1 134.6(3) . . ?
C1 N2 C12 127.9(4) . . ?
C1 N2 Ge1 92.1(3) . . ?
C12 N2 Ge1 137.3(3) . . ?
N1 C1 N2 109.2(4) . . ?
N1 C1 C6 124.6(5) . . ?
N2 C1 C6 126.2(4) . . ?
N1 C1 Ge1 54.1(2) . . ?
N2 C1 Ge1 55.1(2) . . ?
C6 C1 Ge1 177.8(4) . . ?
N1 C2 C5A 116.8(8) . . ?
N1 C2 C3 105.0(4) . . ?
C5A C2 C3 115.2(9) . . ?
N1 C2 C4B 121.1(15) . . ?
C3 C2 C4B 113.0(14) . . ?
N1 C2 C4A 105.1(9) . . ?
C5A C2 C4A 106.8(9) . . ?
C3 C2 C4A 107.1(9) . . ?
N1 C2 C5B 103.2(13) . . ?
C3 C2 C5B 99.6(12) . . ?
C4B C2 C5B 112.5(13) . . ?
C2 C3 H3A 109.5 . . ?
C2 C3 H3B 109.5 . . ?
H3A C3 H3B 109.5 . . ?
C2 C3 H3C 109.5 . . ?
H3A C3 H3C 109.5 . . ?
H3B C3 H3C 109.5 . . ?
C2 C4A H4AA 109.5 . . ?
C2 C4A H4AB 109.5 . . ?
H4AA C4A H4AB 109.5 . . ?
C2 C4A H4AC 109.5 . . ?
H4AA C4A H4AC 109.5 . . ?
H4AB C4A H4AC 109.5 . . ?
C2 C5A H5AA 109.5 . . ?
C2 C5A H5AB 109.5 . . ?
H5AA C5A H5AB 109.5 . . ?
C2 C5A H5AC 109.5 . . ?
H5AA C5A H5AC 109.5 . . ?
H5AB C5A H5AC 109.5 . . ?
C2 C4B H4BA 109.5 . . ?
C2 C4B H4BB 109.5 . . ?
H4BA C4B H4BB 109.5 . . ?
C2 C4B H4BC 109.5 . . ?
H4BA C4B H4BC 109.5 . . ?
H4BB C4B H4BC 109.5 . . ?
C2 C5B H5BA 109.5 . . ?
C2 C5B H5BB 109.5 . . ?
H5BA C5B H5BB 109.5 . . ?
C2 C5B H5BC 109.5 . . ?
H5BA C5B H5BC 109.5 . . ?
H5BB C5B H5BC 109.5 . . ?
C7 C6 C11 118.3(5) . . ?
C7 C6 C1 119.6(5) . . ?
C11 C6 C1 121.9(5) . . ?
C6 C7 C8 121.7(6) . . ?
C6 C7 H7 119.1 . . ?
C8 C7 H7 119.1 . . ?
C9 C8 C7 119.5(7) . . ?
C9 C8 H8 120.3 . . ?
C7 C8 H8 120.3 . . ?
C10 C9 C8 120.0(6) . . ?
C10 C9 H9 120.0 . . ?
C8 C9 H9 120.0 . . ?
C9 C10 C11 120.4(7) . . ?
C9 C10 H10 119.8 . . ?
C11 C10 H10 119.8 . . ?
C6 C11 C10 120.0(6) . . ?
C6 C11 H11 120.0 . . ?
C10 C11 H11 120.0 . . ?
N2 C12 C14 112.0(4) . . ?
N2 C12 C13 112.3(4) . . ?
C14 C12 C13 109.5(4) . . ?
N2 C12 C15 104.6(4) . . ?
C14 C12 C15 109.4(5) . . ?
C13 C12 C15 108.8(4) . . ?
C12 C13 H13A 109.5 . . ?
C12 C13 H13B 109.5 . . ?
H13A C13 H13B 109.5 . . ?
C12 C13 H13C 109.5 . . ?
H13A C13 H13C 109.5 . . ?
H13B C13 H13C 109.5 . . ?
C12 C14 H14A 109.5 . . ?
C12 C14 H14B 109.5 . . ?
H14A C14 H14B 109.5 . . ?
C12 C14 H14C 109.5 . . ?
H14A C14 H14C 109.5 . . ?
H14B C14 H14C 109.5 . . ?
C12 C15 H15A 109.5 . . ?
C12 C15 H15B 109.5 . . ?
H15A C15 H15B 109.5 . . ?
C12 C15 H15C 109.5 . . ?
H15A C15 H15C 109.5 . . ?
H15B C15 H15C 109.5 . . ?
C23 C16 C17 125.3(5) . . ?
C23 C16 Rh1 74.0(3) . . ?
C17 C16 Rh1 107.2(4) . . ?
C23 C16 H16 114.2 . . ?
C17 C16 H16 114.2 . . ?
Rh1 C16 H16 114.2 . . ?
C16 C17 C18 115.2(5) . . ?
C16 C17 H17A 108.5 . . ?
C18 C17 H17A 108.5 . . ?
C16 C17 H17B 108.5 . . ?
C18 C17 H17B 108.5 . . ?
H17A C17 H17B 107.5 . . ?
C19 C18 C17 114.3(4) . . ?
C19 C18 H18A 108.7 . . ?
C17 C18 H18A 108.7 . . ?
C19 C18 H18B 108.7 . . ?
C17 C18 H18B 108.7 . . ?
H18A C18 H18B 107.6 . . ?
C20 C19 C18 125.4(5) . . ?
C20 C19 Rh1 71.7(3) . . ?
C18 C19 Rh1 111.5(3) . . ?
C20 C19 H19 113.6 . . ?
C18 C19 H19 113.6 . . ?
Rh1 C19 H19 113.6 . . ?
C19 C20 C21 125.3(5) . . ?
C19 C20 Rh1 71.6(3) . . ?
C21 C20 Rh1 109.4(3) . . ?
C19 C20 H20 114.1 . . ?
C21 C20 H20 114.1 . . ?
Rh1 C20 H20 114.1 . . ?
C20 C21 C22 114.9(5) . . ?
C20 C21 H21A 108.5 . . ?
C22 C21 H21A 108.5 . . ?
C20 C21 H21B 108.5 . . ?
C22 C21 H21B 108.5 . . ?
H21A C21 H21B 107.5 . . ?
C21 C22 C23 114.4(4) . . ?
C21 C22 H22A 108.7 . . ?
C23 C22 H22A 108.7 . . ?
C21 C22 H22B 108.7 . . ?
C23 C22 H22B 108.7 . . ?
H22A C22 H22B 107.6 . . ?
C16 C23 C22 123.3(5) . . ?
C16 C23 Rh1 70.2(3) . . ?
C22 C23 Rh1 110.1(3) . . ?
C16 C23 H23 114.9 . . ?
C22 C23 H23 114.9 . . ?
Rh1 C23 H23 114.9 . . ?
C25 C24 C29 118.0(4) . . ?
C25 C24 Si6 119.9(3) . . ?
C29 C24 Si6 122.1(3) . . ?
C26 C25 C24 119.8(4) . . ?
C26 C25 C30 116.7(4) . . ?
C24 C25 C30 123.5(4) . . ?
C27 C26 C25 123.0(5) . . ?
C27 C26 H26 118.5 . . ?
C25 C26 H26 118.5 . . ?
C26 C27 C28 117.3(4) . . ?
C26 C27 C33 119.0(5) . . ?
C28 C27 C33 123.6(5) . . ?
C27 C28 C29 122.6(5) . . ?
C27 C28 H28 118.7 . . ?
C29 C28 H28 118.7 . . ?
C28 C29 C24 119.2(4) . . ?
C28 C29 C36 117.3(4) . . ?
C24 C29 C36 123.5(4) . . ?
C32 C30 C25 110.1(4) . . ?
C32 C30 C31 111.4(4) . . ?
C25 C30 C31 112.4(4) . . ?
C32 C30 H30 107.6 . . ?
C25 C30 H30 107.6 . . ?
C31 C30 H30 107.6 . . ?
C30 C31 H31A 109.5 . . ?
C30 C31 H31B 109.5 . . ?
H31A C31 H31B 109.5 . . ?
C30 C31 H31C 109.5 . . ?
H31A C31 H31C 109.5 . . ?
H31B C31 H31C 109.5 . . ?
C30 C32 H32A 109.5 . . ?
C30 C32 H32B 109.5 . . ?
H32A C32 H32B 109.5 . . ?
C30 C32 H32C 109.5 . . ?
H32A C32 H32C 109.5 . . ?
H32B C32 H32C 109.5 . . ?
C34 C33 C35A 74.1(17) . . ?
C34 C33 C35B 109.5(9) . . ?
C34 C33 C27 114.3(6) . . ?
C35A C33 C27 107.7(13) . . ?
C35B C33 C27 111.3(6) . . ?
C34 C33 H33A 117.6 . . ?
C35A C33 H33A 117.6 . . ?
C27 C33 H33A 117.6 . . ?
C34 C33 H33B 107.1 . . ?
C35B C33 H33B 107.1 . . ?
C27 C33 H33B 107.1 . . ?
C33 C34 C35A 53.5(9) . . ?
C33 C34 H34A 109.5 . . ?
C35A C34 H34A 154.2 . . ?
C33 C34 H34B 109.5 . . ?
C35A C34 H34B 95.4 . . ?
H34A C34 H34B 109.5 . . ?
C33 C34 H34C 109.5 . . ?
C35A C34 H34C 66.5 . . ?
H34A C34 H34C 109.5 . . ?
H34B C34 H34C 109.5 . . ?
C33 C35A C34 52.4(9) . . ?
C33 C35A H35A 109.5 . . ?
C34 C35A H35A 77.9 . . ?
C33 C35A H35B 109.5 . . ?
C34 C35A H35B 82.6 . . ?
H35A C35A H35B 109.5 . . ?
C33 C35A H35C 109.5 . . ?
C34 C35A H35C 161.6 . . ?
H35A C35A H35C 109.5 . . ?
H35B C35A H35C 109.5 . . ?
C33 C35B H35D 109.5 . . ?
C33 C35B H35E 109.5 . . ?
H35D C35B H35E 109.5 . . ?
C33 C35B H35F 109.5 . . ?
H35D C35B H35F 109.5 . . ?
H35E C35B H35F 109.5 . . ?
C37 C36 C38 110.6(4) . . ?
C37 C36 C29 112.7(4) . . ?
C38 C36 C29 111.5(4) . . ?
C37 C36 H36 107.3 . . ?
C38 C36 H36 107.3 . . ?
C29 C36 H36 107.3 . . ?
C36 C37 H37A 109.5 . . ?
C36 C37 H37B 109.5 . . ?
H37A C37 H37B 109.5 . . ?
C36 C37 H37C 109.5 . . ?
H37A C37 H37C 109.5 . . ?
H37B C37 H37C 109.5 . . ?
C36 C38 H38A 109.5 . . ?
C36 C38 H38B 109.5 . . ?
H38A C38 H38B 109.5 . . ?
C36 C38 H38C 109.5 . . ?
H38A C38 H38C 109.5 . . ?
H38B C38 H38C 109.5 . . ?
C44 C39 C40 117.9(4) . . ?
C44 C39 Si2 125.0(3) . . ?
C40 C39 Si2 117.1(3) . . ?
C41 C40 C39 118.8(4) . . ?
C41 C40 C45 116.9(4) . . ?
C39 C40 C45 124.3(4) . . ?
C42 C41 C40 123.7(5) . . ?
C42 C41 H41 118.1 . . ?
C40 C41 H41 118.1 . . ?
C41 C42 C43 117.1(5) . . ?
C41 C42 C48 121.6(5) . . ?
C43 C42 C48 121.3(5) . . ?
C42 C43 C44 122.4(5) . . ?
C42 C43 H43 118.8 . . ?
C44 C43 H43 118.8 . . ?
C43 C44 C39 119.9(4) . . ?
C43 C44 C51 116.6(4) . . ?
C39 C44 C51 123.4(4) . . ?
C47 C45 C40 110.8(4) . . ?
C47 C45 C46 111.2(5) . . ?
C40 C45 C46 111.4(4) . . ?
C47 C45 H45 107.8 . . ?
C40 C45 H45 107.8 . . ?
C46 C45 H45 107.8 . . ?
C45 C46 H46A 109.5 . . ?
C45 C46 H46B 109.5 . . ?
H46A C46 H46B 109.5 . . ?
C45 C46 H46C 109.5 . . ?
H46A C46 H46C 109.5 . . ?
H46B C46 H46C 109.5 . . ?
C45 C47 H47A 109.5 . . ?
C45 C47 H47B 109.5 . . ?
H47A C47 H47B 109.5 . . ?
C45 C47 H47C 109.5 . . ?
H47A C47 H47C 109.5 . . ?
H47B C47 H47C 109.5 . . ?
C50 C48 C49 110.9(5) . . ?
C50 C48 C42 111.1(5) . . ?
C49 C48 C42 111.7(5) . . ?
C50 C48 H48 107.7 . . ?
C49 C48 H48 107.7 . . ?
C42 C48 H48 107.7 . . ?
C48 C49 H49A 109.5 . . ?
C48 C49 H49B 109.5 . . ?
H49A C49 H49B 109.5 . . ?
C48 C49 H49C 109.5 . . ?
H49A C49 H49C 109.5 . . ?
H49B C49 H49C 109.5 . . ?
C48 C50 H50A 109.5 . . ?
C48 C50 H50B 109.5 . . ?
H50A C50 H50B 109.5 . . ?
C48 C50 H50C 109.5 . . ?
H50A C50 H50C 109.5 . . ?
H50B C50 H50C 109.5 . . ?
C52 C51 C44 111.0(4) . . ?
C52 C51 C53 109.7(4) . . ?
C44 C51 C53 111.0(4) . . ?
C52 C51 H51 108.4 . . ?
C44 C51 H51 108.4 . . ?
C53 C51 H51 108.4 . . ?
C51 C52 H52A 109.5 . . ?
C51 C52 H52B 109.5 . . ?
H52A C52 H52B 109.5 . . ?
C51 C52 H52C 109.5 . . ?
H52A C52 H52C 109.5 . . ?
H52B C52 H52C 109.5 . . ?
C51 C53 H53A 109.5 . . ?
C51 C53 H53B 109.5 . . ?
H53A C53 H53B 109.5 . . ?
C51 C53 H53C 109.5 . . ?
H53A C53 H53C 109.5 . . ?
H53B C53 H53C 109.5 . . ?
C55 C54 C59 118.0(4) . . ?
C55 C54 Si2 116.0(3) . . ?
C59 C54 Si2 125.7(4) . . ?
C56 C55 C54 119.9(5) . . ?
C56 C55 C60 117.1(5) . . ?
C54 C55 C60 123.0(4) . . ?
C57 C56 C55 122.3(5) . . ?
C57 C56 H56 118.9 . . ?
C55 C56 H56 118.9 . . ?
C58 C57 C56 117.3(5) . . ?
C58 C57 C63A 114.1(13) . . ?
C56 C57 C63A 128.5(13) . . ?
C58 C57 C63B 126.8(10) . . ?
C56 C57 C63B 115.9(9) . . ?
C57 C58 C59 123.8(5) . . ?
C57 C58 H58 118.1 . . ?
C59 C58 H58 118.1 . . ?
C58 C59 C54 118.4(5) . . ?
C58 C59 C66 117.2(5) . . ?
C54 C59 C66 124.4(4) . . ?
C55 C60 C62 112.5(4) . . ?
C55 C60 C61 112.2(4) . . ?
C62 C60 C61 110.7(4) . . ?
C55 C60 H60 107.0 . . ?
C62 C60 H60 107.0 . . ?
C61 C60 H60 107.0 . . ?
C60 C61 H61A 109.5 . . ?
C60 C61 H61B 109.5 . . ?
H61A C61 H61B 109.5 . . ?
C60 C61 H61C 109.5 . . ?
H61A C61 H61C 109.5 . . ?
H61B C61 H61C 109.5 . . ?
C60 C62 H62A 109.5 . . ?
C60 C62 H62B 109.5 . . ?
H62A C62 H62B 109.5 . . ?
C60 C62 H62C 109.5 . . ?
H62A C62 H62C 109.5 . . ?
H62B C62 H62C 109.5 . . ?
C64A C63A C65A 100(2) . . ?
C64A C63A C57 106.7(19) . . ?
C65A C63A C57 110.0(19) . . ?
C64A C63A H63A 113.0 . . ?
C65A C63A H63A 113.0 . . ?
C57 C63A H63A 113.0 . . ?
C63A C64A H64A 109.5 . . ?
C63A C64A H64B 109.5 . . ?
H64A C64A H64B 109.5 . . ?
C63A C64A H64C 109.5 . . ?
H64A C64A H64C 109.5 . . ?
H64B C64A H64C 109.5 . . ?
C63A C65A H65A 109.5 . . ?
C63A C65A H65B 109.5 . . ?
H65A C65A H65B 109.5 . . ?
C63A C65A H65C 109.5 . . ?
H65A C65A H65C 109.5 . . ?
H65B C65A H65C 109.5 . . ?
C64B C63B C57 112.2(13) . . ?
C64B C63B C65B 100.8(14) . . ?
C57 C63B C65B 104.8(12) . . ?
C64B C63B H63B 112.7 . . ?
C57 C63B H63B 112.7 . . ?
C65B C63B H63B 112.7 . . ?
C63B C64B H64D 109.5 . . ?
C63B C64B H64E 109.5 . . ?
H64D C64B H64E 109.5 . . ?
C63B C64B H64F 109.5 . . ?
H64D C64B H64F 109.5 . . ?
H64E C64B H64F 109.5 . . ?
C63B C65B H65D 109.5 . . ?
C63B C65B H65E 109.5 . . ?
H65D C65B H65E 109.5 . . ?
C63B C65B H65F 109.5 . . ?
H65D C65B H65F 109.5 . . ?
H65E C65B H65F 109.5 . . ?
C59 C66 C67 112.7(5) . . ?
C59 C66 C68 112.5(5) . . ?
C67 C66 C68 109.0(5) . . ?
C59 C66 H66 107.5 . . ?
C67 C66 H66 107.5 . . ?
C68 C66 H66 107.5 . . ?
C66 C67 H67A 109.5 . . ?
C66 C67 H67B 109.5 . . ?
H67A C67 H67B 109.5 . . ?
C66 C67 H67C 109.5 . . ?
H67A C67 H67C 109.5 . . ?
H67B C67 H67C 109.5 . . ?
C66 C68 H68A 109.5 . . ?
C66 C68 H68B 109.5 . . ?
H68A C68 H68B 109.5 . . ?
C66 C68 H68C 109.5 . . ?
H68A C68 H68C 109.5 . . ?
H68B C68 H68C 109.5 . . ?
C70 C69 C74 116.8(4) . . ?
C70 C69 Si5 125.3(4) . . ?
C74 C69 Si5 117.9(3) . . ?
C71 C70 C69 119.4(5) . . ?
C71 C70 C75 116.3(4) . . ?
C69 C70 C75 124.3(4) . . ?
C72 C71 C70 123.8(5) . . ?
C72 C71 H71 118.1 . . ?
C70 C71 H71 118.1 . . ?
C73 C72 C71 116.4(5) . . ?
C73 C72 C78 121.4(6) . . ?
C71 C72 C78 122.1(6) . . ?
C72 C73 C74 122.8(5) . . ?
C72 C73 H73 118.6 . . ?
C74 C73 H73 118.6 . . ?
C73 C74 C69 120.6(5) . . ?
C73 C74 C81 115.5(4) . . ?
C69 C74 C81 123.9(4) . . ?
C77 C75 C76 107.9(4) . . ?
C77 C75 C70 113.3(5) . . ?
C76 C75 C70 111.8(4) . . ?
C77 C75 H75 107.9 . . ?
C76 C75 H75 107.9 . . ?
C70 C75 H75 107.9 . . ?
C75 C76 H76A 109.5 . . ?
C75 C76 H76B 109.5 . . ?
H76A C76 H76B 109.5 . . ?
C75 C76 H76C 109.5 . . ?
H76A C76 H76C 109.5 . . ?
H76B C76 H76C 109.5 . . ?
C75 C77 H77A 109.5 . . ?
C75 C77 H77B 109.5 . . ?
H77A C77 H77B 109.5 . . ?
C75 C77 H77C 109.5 . . ?
H77A C77 H77C 109.5 . . ?
H77B C77 H77C 109.5 . . ?
C80 C78 C79 115.5(8) . . ?
C80 C78 C72 110.8(7) . . ?
C79 C78 C72 110.7(7) . . ?
C80 C78 H78 106.4 . . ?
C79 C78 H78 106.4 . . ?
C72 C78 H78 106.4 . . ?
C78 C79 H79A 109.5 . . ?
C78 C79 H79B 109.5 . . ?
H79A C79 H79B 109.5 . . ?
C78 C79 H79C 109.5 . . ?
H79A C79 H79C 109.5 . . ?
H79B C79 H79C 109.5 . . ?
C78 C80 H80A 109.5 . . ?
C78 C80 H80B 109.5 . . ?
H80A C80 H80B 109.5 . . ?
C78 C80 H80C 109.5 . . ?
H80A C80 H80C 109.5 . . ?
H80B C80 H80C 109.5 . . ?
C82 C81 C74 110.7(4) . . ?
C82 C81 C83 111.2(5) . . ?
C74 C81 C83 113.0(4) . . ?
C82 C81 H81 107.2 . . ?
C74 C81 H81 107.2 . . ?
C83 C81 H81 107.2 . . ?
C81 C82 H82A 109.5 . . ?
C81 C82 H82B 109.5 . . ?
H82A C82 H82B 109.5 . . ?
C81 C82 H82C 109.5 . . ?
H82A C82 H82C 109.5 . . ?
H82B C82 H82C 109.5 . . ?
C81 C83 H83A 109.5 . . ?
C81 C83 H83B 109.5 . . ?
H83A C83 H83B 109.5 . . ?
C81 C83 H83C 109.5 . . ?
H83A C83 H83C 109.5 . . ?
H83B C83 H83C 109.5 . . ?
C89 C84 C85 117.6(4) . . ?
C89 C84 Si5 126.9(3) . . ?
C85 C84 Si5 115.3(3) . . ?
C86 C85 C84 119.6(4) . . ?
C86 C85 C90 117.8(4) . . ?
C84 C85 C90 122.6(4) . . ?
C87 C86 C85 122.8(4) . . ?
C87 C86 H86 118.6 . . ?
C85 C86 H86 118.6 . . ?
C88 C87 C86 117.7(5) . . ?
C88 C87 C96 121.8(5) . . ?
C86 C87 C96 120.5(5) . . ?
C87 C88 C89 122.0(4) . . ?
C87 C88 H88 119.0 . . ?
C89 C88 H88 119.0 . . ?
C88 C89 C84 120.3(4) . . ?
C88 C89 C93 116.1(4) . . ?
C84 C89 C93 123.6(4) . . ?
C91 C90 C85 112.2(4) . . ?
C91 C90 C92 112.5(4) . . ?
C85 C90 C92 111.3(4) . . ?
C91 C90 H90 106.8 . . ?
C85 C90 H90 106.8 . . ?
C92 C90 H90 106.8 . . ?
C90 C91 H91A 109.5 . . ?
C90 C91 H91B 109.5 . . ?
H91A C91 H91B 109.5 . . ?
C90 C91 H91C 109.5 . . ?
H91A C91 H91C 109.5 . . ?
H91B C91 H91C 109.5 . . ?
C90 C92 H92A 109.5 . . ?
C90 C92 H92B 109.5 . . ?
H92A C92 H92B 109.5 . . ?
C90 C92 H92C 109.5 . . ?
H92A C92 H92C 109.5 . . ?
H92B C92 H92C 109.5 . . ?
C89 C93 C95 112.7(4) . . ?
C89 C93 C94 110.8(4) . . ?
C95 C93 C94 109.8(4) . . ?
C89 C93 H93 107.8 . . ?
C95 C93 H93 107.8 . . ?
C94 C93 H93 107.8 . . ?
C93 C94 H94A 109.5 . . ?
C93 C94 H94B 109.5 . . ?
H94A C94 H94B 109.5 . . ?
C93 C94 H94C 109.5 . . ?
H94A C94 H94C 109.5 . . ?
H94B C94 H94C 109.5 . . ?
C93 C95 H95A 109.5 . . ?
C93 C95 H95B 109.5 . . ?
H95A C95 H95B 109.5 . . ?
C93 C95 H95C 109.5 . . ?
H95A C95 H95C 109.5 . . ?
H95B C95 H95C 109.5 . . ?
C97B C96 C98 123.2(19) . . ?
C98 C96 C97A 107.3(7) . . ?
C97B C96 C87 117.9(18) . . ?
C98 C96 C87 113.5(5) . . ?
C97A C96 C87 108.2(6) . . ?
C98 C96 H96A 109.2 . . ?
C97A C96 H96A 109.2 . . ?
C87 C96 H96A 109.2 . . ?
C97B C96 H96B 97.8 . . ?
C98 C96 H96B 97.8 . . ?
C87 C96 H96B 97.8 . . ?
C96 C97A H97A 109.5 . . ?
C96 C97A H97B 109.5 . . ?
H97A C97A H97B 109.5 . . ?
C96 C97A H97C 109.5 . . ?
H97A C97A H97C 109.5 . . ?
H97B C97A H97C 109.5 . . ?
C96 C97B H97D 109.5 . . ?
C96 C97B H97E 109.5 . . ?
H97D C97B H97E 109.5 . . ?
C96 C97B H97F 109.5 . . ?
H97D C97B H97F 109.5 . . ?
H97E C97B H97F 109.5 . . ?
C96 C98 H98A 109.5 . . ?
C96 C98 H98B 109.5 . . ?
H98A C98 H98B 109.5 . . ?
C96 C98 H98C 109.5 . . ?
H98A C98 H98C 109.5 . . ?
H98B C98 H98C 109.5 . . ?
C121 Rh2 C117 96.7(2) . . ?
C121 Rh2 C114 36.95(19) . . ?
C117 Rh2 C114 82.2(2) . . ?
C121 Rh2 C118 80.7(2) . . ?
C117 Rh2 C118 35.9(2) . . ?
C114 Rh2 C118 88.29(19) . . ?
C121 Rh2 Si9 157.17(16) . . ?
C117 Rh2 Si9 98.67(15) . . ?
C114 Rh2 Si9 163.04(15) . . ?
C118 Rh2 Si9 102.37(13) . . ?
C121 Rh2 Ge2 104.43(15) . . ?
C117 Rh2 Ge2 141.54(18) . . ?
C114 Rh2 Ge2 95.70(14) . . ?
C118 Rh2 Ge2 174.89(14) . . ?
Si9 Rh2 Ge2 73.01(3) . . ?
N3 Ge2 N4 65.42(15) . . ?
N3 Ge2 Rh2 127.30(12) . . ?
N4 Ge2 Rh2 120.74(11) . . ?
N3 Ge2 C99 32.31(16) . . ?
N4 Ge2 C99 33.11(15) . . ?
Rh2 Ge2 C99 131.58(12) . . ?
N3 Ge2 Si10 111.77(12) . . ?
N4 Ge2 Si10 115.27(12) . . ?
Rh2 Ge2 Si10 110.04(3) . . ?
C99 Ge2 Si10 118.34(12) . . ?
N3 Ge2 Si9 155.76(12) . . ?
N4 Ge2 Si9 138.24(12) . . ?
Rh2 Ge2 Si9 52.38(3) . . ?
C99 Ge2 Si9 170.50(13) . . ?
Si10 Ge2 Si9 58.23(4) . . ?
Si9 Si7 Si10 68.35(6) . . ?
Si9 Si7 Si8 145.27(8) . . ?
Si10 Si7 Si8 132.04(7) . . ?
Si9 Si7 Si12 60.04(5) . . ?
Si10 Si7 Si12 80.77(6) . . ?
Si8 Si7 Si12 139.15(7) . . ?
C137 Si8 C152 109.0(2) . . ?
C137 Si8 Cl2 112.72(15) . . ?
C152 Si8 Cl2 99.55(15) . . ?
C137 Si8 Si7 109.77(14) . . ?
C152 Si8 Si7 125.25(15) . . ?
Cl2 Si8 Si7 99.54(7) . . ?
Si7 Si9 Rh2 127.35(7) . . ?
Si7 Si9 Si12 61.73(5) . . ?
Rh2 Si9 Si12 170.91(7) . . ?
Si7 Si9 Si10 56.34(5) . . ?
Rh2 Si9 Si10 108.24(5) . . ?
Si12 Si9 Si10 76.07(5) . . ?
Si7 Si9 Ge2 97.00(5) . . ?
Rh2 Si9 Ge2 54.61(3) . . ?
Si12 Si9 Ge2 127.86(6) . . ?
Si10 Si9 Ge2 54.18(4) . . ?
Si7 Si10 Si11 95.33(6) . . ?
Si7 Si10 Ge2 106.60(6) . . ?
Si11 Si10 Ge2 126.41(6) . . ?
Si7 Si10 Si9 55.31(5) . . ?
Si11 Si10 Si9 88.27(6) . . ?
Ge2 Si10 Si9 67.59(4) . . ?
C167 Si11 C182 104.3(2) . . ?
C167 Si11 Si12 114.33(15) . . ?
C182 Si11 Si12 124.47(15) . . ?
C167 Si11 Si10 125.43(16) . . ?
C182 Si11 Si10 109.18(15) . . ?
Si12 Si11 Si10 79.41(6) . . ?
C122 Si12 Si9 131.52(15) . . ?
C122 Si12 Si11 128.09(15) . . ?
Si9 Si12 Si11 95.73(6) . . ?
C122 Si12 Si7 125.28(15) . . ?
Si9 Si12 Si7 58.23(5) . . ?
Si11 Si12 Si7 95.12(6) . . ?
C99 N3 C100 130.4(4) . . ?
C99 N3 Ge2 93.3(3) . . ?
C100 N3 Ge2 135.0(3) . . ?
C99 N4 C110 129.6(4) . . ?
C99 N4 Ge2 91.4(3) . . ?
C110 N4 Ge2 135.4(3) . . ?
N3 C99 N4 109.9(4) . . ?
N3 C99 C104 126.3(5) . . ?
N4 C99 C104 123.7(5) . . ?
N3 C99 Ge2 54.4(2) . . ?
N4 C99 Ge2 55.5(2) . . ?
C104 C99 Ge2 177.5(4) . . ?
C1A3 C100 N3 117.2(9) . . ?
N3 C100 C1B1 124.4(16) . . ?
C1A3 C100 C102 116.4(9) . . ?
N3 C100 C102 105.6(4) . . ?
C1B1 C100 C102 114.4(14) . . ?
C1A3 C100 C1A1 102.1(14) . . ?
N3 C100 C1A1 106.6(8) . . ?
C102 C100 C1A1 108.3(7) . . ?
N3 C100 C1B3 103.4(8) . . ?
C1B1 C100 C1B3 106(2) . . ?
C102 C100 C1B3 99.5(9) . . ?
C100 C1A1 H1AA 109.5 . . ?
C100 C1A1 H1AB 109.5 . . ?
H1AA C1A1 H1AB 109.5 . . ?
C100 C1A1 H1AC 109.5 . . ?
H1AA C1A1 H1AC 109.5 . . ?
H1AB C1A1 H1AC 109.5 . . ?
C100 C1B1 H1BA 109.5 . . ?
C100 C1B1 H1BB 109.5 . . ?
H1BA C1B1 H1BB 109.5 . . ?
C100 C1B1 H1BC 109.5 . . ?
H1BA C1B1 H1BC 109.5 . . ?
H1BB C1B1 H1BC 109.5 . . ?
C100 C102 H10A 109.5 . . ?
C100 C102 H10B 109.5 . . ?
H10A C102 H10B 109.5 . . ?
C100 C102 H10C 109.5 . . ?
H10A C102 H10C 109.5 . . ?
H10B C102 H10C 109.5 . . ?
C100 C1A3 H1AD 109.5 . . ?
C100 C1A3 H1AE 109.5 . . ?
H1AD C1A3 H1AE 109.5 . . ?
C100 C1A3 H1AF 109.5 . . ?
H1AD C1A3 H1AF 109.5 . . ?
H1AE C1A3 H1AF 109.5 . . ?
C100 C1B3 H1BD 109.5 . . ?
C100 C1B3 H1BE 109.5 . . ?
H1BD C1B3 H1BE 109.5 . . ?
C100 C1B3 H1BF 109.5 . . ?
H1BD C1B3 H1BF 109.5 . . ?
H1BE C1B3 H1BF 109.5 . . ?
C109 C104 C105 118.0(5) . . ?
C109 C104 C99 121.9(5) . . ?
C105 C104 C99 120.1(5) . . ?
C106 C105 C104 122.0(6) . . ?
C106 C105 H105 119.0 . . ?
C104 C105 H105 119.0 . . ?
C105 C106 C107 119.5(7) . . ?
C105 C106 H106 120.3 . . ?
C107 C106 H106 120.3 . . ?
C108 C107 C106 120.6(6) . . ?
C108 C107 H107 119.7 . . ?
C106 C107 H107 119.7 . . ?
C107 C108 C109 119.8(7) . . ?
C107 C108 H108 120.1 . . ?
C109 C108 H108 120.1 . . ?
C104 C109 C108 120.2(7) . . ?
C104 C109 H109 119.9 . . ?
C108 C109 H109 119.9 . . ?
N4 C110 C112 104.5(4) . . ?
N4 C110 C111 112.2(4) . . ?
C112 C110 C111 109.2(5) . . ?
N4 C110 C113 112.0(4) . . ?
C112 C110 C113 109.3(5) . . ?
C111 C110 C113 109.5(5) . . ?
C110 C111 H11A 109.5 . . ?
C110 C111 H11B 109.5 . . ?
H11A C111 H11B 109.5 . . ?
C110 C111 H11C 109.5 . . ?
H11A C111 H11C 109.5 . . ?
H11B C111 H11C 109.5 . . ?
C110 C112 H11D 109.5 . . ?
C110 C112 H11E 109.5 . . ?
H11D C112 H11E 109.5 . . ?
C110 C112 H11F 109.5 . . ?
H11D C112 H11F 109.5 . . ?
H11E C112 H11F 109.5 . . ?
C110 C113 H11G 109.5 . . ?
C110 C113 H11H 109.5 . . ?
H11G C113 H11H 109.5 . . ?
C110 C113 H11I 109.5 . . ?
H11G C113 H11I 109.5 . . ?
H11H C113 H11I 109.5 . . ?
C121 C114 C115 124.9(5) . . ?
C121 C114 Rh2 70.4(3) . . ?
C115 C114 Rh2 110.2(3) . . ?
C121 C114 H114 114.3 . . ?
C115 C114 H114 114.3 . . ?
Rh2 C114 H114 114.3 . . ?
C114 C115 C116 114.5(4) . . ?
C114 C115 H11J 108.6 . . ?
C116 C115 H11J 108.6 . . ?
C114 C115 H11K 108.6 . . ?
C116 C115 H11K 108.6 . . ?
H11J C115 H11K 107.6 . . ?
C117 C116 C115 114.1(5) . . ?
C117 C116 H11L 108.7 . . ?
C115 C116 H11L 108.7 . . ?
C117 C116 H11M 108.7 . . ?
C115 C116 H11M 108.7 . . ?
H11L C116 H11M 107.6 . . ?
C118 C117 C116 125.4(5) . . ?
C118 C117 Rh2 74.3(3) . . ?
C116 C117 Rh2 107.3(3) . . ?
C118 C117 H117 114.0 . . ?
C116 C117 H117 114.0 . . ?
Rh2 C117 H117 114.0 . . ?
C117 C118 C119 124.4(5) . . ?
C117 C118 Rh2 69.8(3) . . ?
C119 C118 Rh2 110.6(3) . . ?
C117 C118 H118 114.5 . . ?
C119 C118 H118 114.5 . . ?
Rh2 C118 H118 114.5 . . ?
C118 C119 C120 113.4(5) . . ?
C118 C119 H11N 108.9 . . ?
C120 C119 H11N 108.9 . . ?
C118 C119 H11O 108.9 . . ?
C120 C119 H11O 108.9 . . ?
H11N C119 H11O 107.7 . . ?
C121 C120 C119 113.4(5) . . ?
C121 C120 H12A 108.9 . . ?
C119 C120 H12A 108.9 . . ?
C121 C120 H12B 108.9 . . ?
C119 C120 H12B 108.9 . . ?
H12A C120 H12B 107.7 . . ?
C114 C121 C120 126.1(5) . . ?
C114 C121 Rh2 72.6(3) . . ?
C120 C121 Rh2 109.6(3) . . ?
C114 C121 H121 113.6 . . ?
C120 C121 H121 113.6 . . ?
Rh2 C121 H121 113.6 . . ?
C127 C122 C123 118.0(4) . . ?
C127 C122 Si12 120.7(3) . . ?
C123 C122 Si12 121.3(3) . . ?
C124 C123 C122 119.0(4) . . ?
C124 C123 C128 118.2(4) . . ?
C122 C123 C128 122.7(4) . . ?
C125 C124 C123 123.0(4) . . ?
C125 C124 H124 118.5 . . ?
C123 C124 H124 118.5 . . ?
C126 C125 C124 117.5(4) . . ?
C126 C125 C131 123.8(5) . . ?
C124 C125 C131 118.6(4) . . ?
C125 C126 C127 122.4(4) . . ?
C125 C126 H126 118.8 . . ?
C127 C126 H126 118.8 . . ?
C126 C127 C122 120.1(4) . . ?
C126 C127 C134 117.0(4) . . ?
C122 C127 C134 122.9(4) . . ?
C123 C128 C130 111.9(4) . . ?
C123 C128 C129 112.1(4) . . ?
C130 C128 C129 109.9(4) . . ?
C123 C128 H128 107.6 . . ?
C130 C128 H128 107.6 . . ?
C129 C128 H128 107.6 . . ?
C128 C129 H12C 109.5 . . ?
C128 C129 H12D 109.5 . . ?
H12C C129 H12D 109.5 . . ?
C128 C129 H12E 109.5 . . ?
H12C C129 H12E 109.5 . . ?
H12D C129 H12E 109.5 . . ?
C128 C130 H13D 109.5 . . ?
C128 C130 H13E 109.5 . . ?
H13D C130 H13E 109.5 . . ?
C128 C130 H13F 109.5 . . ?
H13D C130 H13F 109.5 . . ?
H13E C130 H13F 109.5 . . ?
C133 C131 C13A 87(2) . . ?
C133 C131 C13B 116.1(8) . . ?
C133 C131 C125 114.1(5) . . ?
C13A C131 C125 108.4(16) . . ?
C13B C131 C125 110.2(5) . . ?
C133 C131 H31D 114.7 . . ?
C13A C131 H31D 114.6 . . ?
C125 C131 H31D 114.7 . . ?
C133 C131 H31E 105.1 . . ?
C13B C131 H31E 105.1 . . ?
C125 C131 H31E 105.1 . . ?
C131 C13A C133 46.4(13) . . ?
C131 C13A H13G 109.3 . . ?
C133 C13A H13G 72.3 . . ?
C131 C13A H13H 109.5 . . ?
C133 C13A H13H 97.3 . . ?
H13G C13A H13H 109.5 . . ?
C131 C13A H13I 109.5 . . ?
C133 C13A H13I 150.0 . . ?
H13G C13A H13I 109.5 . . ?
H13H C13A H13I 109.5 . . ?
C131 C13B H13J 109.4 . . ?
C131 C13B H13K 109.5 . . ?
H13J C13B H13K 109.5 . . ?
C131 C13B H13L 109.5 . . ?
H13J C13B H13L 109.5 . . ?
H13K C13B H13L 109.5 . . ?
C131 C133 C13A 46.4(13) . . ?
C131 C133 H13M 109.5 . . ?
C13A C133 H13M 151.0 . . ?
C131 C133 H13N 109.5 . . ?
C13A C133 H13N 95.9 . . ?
H13M C133 H13N 109.5 . . ?
C131 C133 H13O 109.5 . . ?
C13A C133 H13O 73.3 . . ?
H13M C133 H13O 109.5 . . ?
H13N C133 H13O 109.5 . . ?
C135 C134 C136 110.4(4) . . ?
C135 C134 C127 110.4(4) . . ?
C136 C134 C127 113.5(4) . . ?
C135 C134 H134 107.4 . . ?
C136 C134 H134 107.4 . . ?
C127 C134 H134 107.4 . . ?
C134 C135 H13P 109.5 . . ?
C134 C135 H13Q 109.5 . . ?
H13P C135 H13Q 109.5 . . ?
C134 C135 H13R 109.5 . . ?
H13P C135 H13R 109.5 . . ?
H13Q C135 H13R 109.5 . . ?
C134 C136 H13S 109.5 . . ?
C134 C136 H13T 109.5 . . ?
H13S C136 H13T 109.5 . . ?
C134 C136 H13U 109.5 . . ?
H13S C136 H13U 109.5 . . ?
H13T C136 H13U 109.5 . . ?
C138 C137 C142 117.2(4) . . ?
C138 C137 Si8 126.4(4) . . ?
C142 C137 Si8 116.1(3) . . ?
C139 C138 C137 119.3(5) . . ?
C139 C138 C143 116.9(4) . . ?
C137 C138 C143 123.9(4) . . ?
C140 C139 C138 122.7(5) . . ?
C140 C139 H139 118.7 . . ?
C138 C139 H139 118.7 . . ?
C141 C140 C139 117.5(5) . . ?
C141 C140 C146 121.0(5) . . ?
C139 C140 C146 121.5(5) . . ?
C140 C141 C142 122.6(5) . . ?
C140 C141 H141 118.7 . . ?
C142 C141 H141 118.7 . . ?
C141 C142 C137 120.2(4) . . ?
C141 C142 C149 117.3(4) . . ?
C137 C142 C149 122.4(4) . . ?
C145 C143 C138 111.9(4) . . ?
C145 C143 C144 109.1(4) . . ?
C138 C143 C144 111.6(4) . . ?
C145 C143 H143 108.0 . . ?
C138 C143 H143 108.0 . . ?
C144 C143 H143 108.0 . . ?
C143 C144 H14D 109.5 . . ?
C143 C144 H14E 109.5 . . ?
H14D C144 H14E 109.5 . . ?
C143 C144 H14F 109.5 . . ?
H14D C144 H14F 109.5 . . ?
H14E C144 H14F 109.5 . . ?
C143 C145 H14G 109.5 . . ?
C143 C145 H14H 109.5 . . ?
H14G C145 H14H 109.5 . . ?
C143 C145 H14I 109.5 . . ?
H14G C145 H14I 109.5 . . ?
H14H C145 H14I 109.5 . . ?
C14D C146 C14B 110.3(8) . . ?
C14A C146 C140 119.8(9) . . ?
C14D C146 C140 111.9(6) . . ?
C14B C146 C140 110.6(6) . . ?
C14A C146 C14C 99.3(12) . . ?
C140 C146 C14C 106.2(8) . . ?
C14A C146 H46D 110.2 . . ?
C140 C146 H46D 110.2 . . ?
C14C C146 H46D 110.2 . . ?
C14D C146 H46E 107.9 . . ?
C14B C146 H46E 107.9 . . ?
C140 C146 H46E 107.9 . . ?
C146 C14A H14J 109.5 . . ?
C146 C14A H14K 109.5 . . ?
H14J C14A H14K 109.5 . . ?
C146 C14A H14L 109.5 . . ?
H14J C14A H14L 109.5 . . ?
H14K C14A H14L 109.5 . . ?
C146 C14C H14M 109.5 . . ?
C146 C14C H14N 109.5 . . ?
H14M C14C H14N 109.5 . . ?
C146 C14C H14O 109.5 . . ?
H14M C14C H14O 109.5 . . ?
H14N C14C H14O 109.5 . . ?
C146 C14B H14P 109.5 . . ?
C146 C14B H14Q 109.5 . . ?
H14P C14B H14Q 109.5 . . ?
C146 C14B H14R 109.5 . . ?
H14P C14B H14R 109.5 . . ?
H14Q C14B H14R 109.5 . . ?
C146 C14D H14S 109.5 . . ?
C146 C14D H14T 109.5 . . ?
H14S C14D H14T 109.5 . . ?
C146 C14D H14U 109.5 . . ?
H14S C14D H14U 109.5 . . ?
H14T C14D H14U 109.5 . . ?
C142 C149 C151 112.7(4) . . ?
C142 C149 C150 111.1(4) . . ?
C151 C149 C150 110.8(4) . . ?
C142 C149 H149 107.3 . . ?
C151 C149 H149 107.3 . . ?
C150 C149 H149 107.3 . . ?
C149 C150 H15D 109.5 . . ?
C149 C150 H15E 109.5 . . ?
H15D C150 H15E 109.5 . . ?
C149 C150 H15F 109.5 . . ?
H15D C150 H15F 109.5 . . ?
H15E C150 H15F 109.5 . . ?
C149 C151 H15G 109.5 . . ?
C149 C151 H15H 109.5 . . ?
H15G C151 H15H 109.5 . . ?
C149 C151 H15I 109.5 . . ?
H15G C151 H15I 109.5 . . ?
H15H C151 H15I 109.5 . . ?
C153 C152 C157 118.2(4) . . ?
C153 C152 Si8 125.1(3) . . ?
C157 C152 Si8 116.7(3) . . ?
C154 C153 C152 118.9(4) . . ?
C154 C153 C158 116.2(4) . . ?
C152 C153 C158 124.8(4) . . ?
C155 C154 C153 123.5(5) . . ?
C155 C154 H154 118.2 . . ?
C153 C154 H154 118.2 . . ?
C154 C155 C156 117.1(4) . . ?
C154 C155 C161 121.6(5) . . ?
C156 C155 C161 121.3(5) . . ?
C155 C156 C157 123.0(5) . . ?
C155 C156 H156 118.5 . . ?
C157 C156 H156 118.5 . . ?
C156 C157 C152 119.3(4) . . ?
C156 C157 C164 115.8(4) . . ?
C152 C157 C164 124.9(4) . . ?
C153 C158 C159 112.4(4) . . ?
C153 C158 C160 111.6(4) . . ?
C159 C158 C160 109.5(4) . . ?
C153 C158 H158 107.7 . . ?
C159 C158 H158 107.7 . . ?
C160 C158 H158 107.7 . . ?
C158 C159 H15J 109.5 . . ?
C158 C159 H15K 109.5 . . ?
H15J C159 H15K 109.5 . . ?
C158 C159 H15L 109.5 . . ?
H15J C159 H15L 109.5 . . ?
H15K C159 H15L 109.5 . . ?
C158 C160 H16A 109.5 . . ?
C158 C160 H16B 109.5 . . ?
H16A C160 H16B 109.5 . . ?
C158 C160 H16C 109.5 . . ?
H16A C160 H16C 109.5 . . ?
H16B C160 H16C 109.5 . . ?
C1A6 C161 C163 113.8(17) . . ?
C1A6 C161 C155 114.2(15) . . ?
C163 C161 C155 112.2(5) . . ?
C163 C161 C1B6 102(4) . . ?
C155 C161 C1B6 107(3) . . ?
C1A6 C161 H61D 105.2 . . ?
C163 C161 H61D 105.2 . . ?
C155 C161 H61D 105.2 . . ?
C1A6 C161 H61E 105.2 . . ?
C163 C161 H61E 105.2 . . ?
C155 C161 H61E 105.2 . . ?
H61D C161 H61E 0.0 . . ?
C161 C1A6 H16D 109.5 . . ?
C161 C1A6 H16E 109.5 . . ?
H16D C1A6 H16E 109.5 . . ?
C161 C1A6 H16F 109.5 . . ?
H16D C1A6 H16F 109.5 . . ?
H16E C1A6 H16F 109.5 . . ?
C161 C1B6 H16G 109.5 . . ?
C161 C1B6 H16H 109.5 . . ?
H16G C1B6 H16H 109.5 . . ?
C161 C1B6 H16I 109.5 . . ?
H16G C1B6 H16I 109.5 . . ?
H16H C1B6 H16I 109.5 . . ?
C161 C163 H16J 109.5 . . ?
C161 C163 H16K 109.5 . . ?
H16J C163 H16K 109.5 . . ?
C161 C163 H16L 109.5 . . ?
H16J C163 H16L 109.5 . . ?
H16K C163 H16L 109.5 . . ?
C157 C164 C165 110.8(4) . . ?
C157 C164 C166 112.1(4) . . ?
C165 C164 C166 111.3(4) . . ?
C157 C164 H164 107.4 . . ?
C165 C164 H164 107.4 . . ?
C166 C164 H164 107.4 . . ?
C164 C165 H16M 109.5 . . ?
C164 C165 H16N 109.5 . . ?
H16M C165 H16N 109.5 . . ?
C164 C165 H16O 109.5 . . ?
H16M C165 H16O 109.5 . . ?
H16N C165 H16O 109.5 . . ?
C164 C166 H16P 109.5 . . ?
C164 C166 H16Q 109.5 . . ?
H16P C166 H16Q 109.5 . . ?
C164 C166 H16R 109.5 . . ?
H16P C166 H16R 109.5 . . ?
H16Q C166 H16R 109.5 . . ?
C172 C167 C168 116.6(5) . . ?
C172 C167 Si11 117.6(4) . . ?
C168 C167 Si11 125.8(4) . . ?
C169 C168 C167 120.1(5) . . ?
C169 C168 C173 116.5(5) . . ?
C167 C168 C173 123.4(4) . . ?
C170 C169 C168 123.2(6) . . ?
C170 C169 H169 118.4 . . ?
C168 C169 H169 118.4 . . ?
C171 C170 C169 117.4(6) . . ?
C171 C170 C176 120.3(7) . . ?
C169 C170 C176 122.2(7) . . ?
C170 C171 C172 122.9(6) . . ?
C170 C171 H171 118.6 . . ?
C172 C171 H171 118.6 . . ?
C171 C172 C167 119.6(5) . . ?
C171 C172 C179 116.9(5) . . ?
C167 C172 C179 123.4(5) . . ?
C168 C173 C175 113.8(5) . . ?
C168 C173 C174 112.1(4) . . ?
C175 C173 C174 107.8(4) . . ?
C168 C173 H173 107.6 . . ?
C175 C173 H173 107.6 . . ?
C174 C173 H173 107.6 . . ?
C173 C174 H17C 109.5 . . ?
C173 C174 H17D 109.5 . . ?
H17C C174 H17D 109.5 . . ?
C173 C174 H17E 109.5 . . ?
H17C C174 H17E 109.5 . . ?
H17D C174 H17E 109.5 . . ?
C173 C175 H17F 109.5 . . ?
C173 C175 H17G 109.5 . . ?
H17F C175 H17G 109.5 . . ?
C173 C175 H17H 109.5 . . ?
H17F C175 H17H 109.5 . . ?
H17G C175 H17H 109.5 . . ?
C17B C176 C177 103(2) . . ?
C177 C176 C17A 125.3(9) . . ?
C17B C176 C170 125(2) . . ?
C177 C176 C170 113.3(8) . . ?
C17A C176 C170 111.4(8) . . ?
C177 C176 H76D 100.6 . . ?
C17A C176 H76D 100.6 . . ?
C170 C176 H76D 100.6 . . ?
C17B C176 H76E 104.4 . . ?
C177 C176 H76E 104.4 . . ?
C170 C176 H76E 104.4 . . ?
C176 C177 H17I 109.5 . . ?
C176 C177 H17J 109.5 . . ?
H17I C177 H17J 109.5 . . ?
C176 C177 H17K 109.5 . . ?
H17I C177 H17K 109.5 . . ?
H17J C177 H17K 109.5 . . ?
C176 C17A H17L 109.5 . . ?
C176 C17A H17M 109.5 . . ?
H17L C17A H17M 109.5 . . ?
C176 C17A H17N 109.5 . . ?
H17L C17A H17N 109.5 . . ?
H17M C17A H17N 109.5 . . ?
C176 C17B H17O 109.5 . . ?
C176 C17B H17P 109.5 . . ?
H17O C17B H17P 109.5 . . ?
C176 C17B H17Q 109.5 . . ?
H17O C17B H17Q 109.5 . . ?
H17P C17B H17Q 109.5 . . ?
C172 C179 C180 112.4(5) . . ?
C172 C179 C181 111.1(5) . . ?
C180 C179 C181 110.3(4) . . ?
C172 C179 H179 107.6 . . ?
C180 C179 H179 107.6 . . ?
C181 C179 H179 107.6 . . ?
C179 C180 H18C 109.5 . . ?
C179 C180 H18D 109.5 . . ?
H18C C180 H18D 109.5 . . ?
C179 C180 H18E 109.5 . . ?
H18C C180 H18E 109.5 . . ?
H18D C180 H18E 109.5 . . ?
C179 C181 H18F 109.5 . . ?
C179 C181 H18G 109.5 . . ?
H18F C181 H18G 109.5 . . ?
C179 C181 H18H 109.5 . . ?
H18F C181 H18H 109.5 . . ?
H18G C181 H18H 109.5 . . ?
C187 C182 C183 116.9(4) . . ?
C187 C182 Si11 127.6(3) . . ?
C183 C182 Si11 115.4(3) . . ?
C184 C183 C182 120.9(5) . . ?
C184 C183 C188 116.8(4) . . ?
C182 C183 C188 122.3(4) . . ?
C185 C184 C183 121.6(5) . . ?
C185 C184 H184 119.2 . . ?
C183 C184 H184 119.2 . . ?
C186 C185 C184 117.6(5) . . ?
C186 C185 C191 120.8(5) . . ?
C184 C185 C191 121.6(5) . . ?
C185 C186 C187 123.3(5) . . ?
C185 C186 H186 118.4 . . ?
C187 C186 H186 118.4 . . ?
C186 C187 C182 119.6(4) . . ?
C186 C187 C194 117.0(4) . . ?
C182 C187 C194 123.4(4) . . ?
C183 C188 C190 111.4(4) . . ?
C183 C188 C189 112.3(4) . . ?
C190 C188 C189 111.4(4) . . ?
C183 C188 H188 107.2 . . ?
C190 C188 H188 107.2 . . ?
C189 C188 H188 107.2 . . ?
C188 C189 H18I 109.5 . . ?
C188 C189 H18J 109.5 . . ?
H18I C189 H18J 109.5 . . ?
C188 C189 H18K 109.5 . . ?
H18I C189 H18K 109.5 . . ?
H18J C189 H18K 109.5 . . ?
C188 C190 H19A 109.5 . . ?
C188 C190 H19B 109.5 . . ?
H19A C190 H19B 109.5 . . ?
C188 C190 H19C 109.5 . . ?
H19A C190 H19C 109.5 . . ?
H19B C190 H19C 109.5 . . ?
C193 C191 C19B 100.4(18) . . ?
C193 C191 C19A 123.6(15) . . ?
C193 C191 C185 112.6(5) . . ?
C19B C191 C185 113.5(12) . . ?
C19A C191 C185 106.5(11) . . ?
C193 C191 H91D 104.0 . . ?
C19A C191 H91D 104.0 . . ?
C185 C191 H91D 104.0 . . ?
C193 C191 H91E 110.0 . . ?
C19B C191 H91E 110.0 . . ?
C185 C191 H91E 110.0 . . ?
C191 C19A H19D 109.5 . . ?
C191 C19A H19E 109.5 . . ?
H19D C19A H19E 109.5 . . ?
C191 C19A H19F 109.5 . . ?
H19D C19A H19F 109.5 . . ?
H19E C19A H19F 109.5 . . ?
C191 C19B H19G 109.5 . . ?
C191 C19B H19H 109.5 . . ?
H19G C19B H19H 109.5 . . ?
C191 C19B H19I 109.5 . . ?
H19G C19B H19I 109.5 . . ?
H19H C19B H19I 109.5 . . ?
C191 C193 H19J 109.5 . . ?
C191 C193 H19K 109.5 . . ?
H19J C193 H19K 109.5 . . ?
C191 C193 H19L 109.5 . . ?
H19J C193 H19L 109.5 . . ?
H19K C193 H19L 109.5 . . ?
C187 C194 C196 110.8(4) . . ?
C187 C194 C195 113.3(4) . . ?
C196 C194 C195 109.4(4) . . ?
C187 C194 H194 107.7 . . ?
C196 C194 H194 107.7 . . ?
C195 C194 H194 107.7 . . ?
C194 C195 H19M 109.5 . . ?
C194 C195 H19N 109.5 . . ?
H19M C195 H19N 109.5 . . ?
C194 C195 H19O 109.5 . . ?
H19M C195 H19O 109.5 . . ?
H19N C195 H19O 109.5 . . ?
C194 C196 H19P 109.5 . . ?
C194 C196 H19Q 109.5 . . ?
H19P C196 H19Q 109.5 . . ?
C194 C196 H19R 109.5 . . ?
H19P C196 H19R 109.5 . . ?
H19Q C196 H19R 109.5 . . ?
C02_1 C01_1 H01A_1 109.5 . . ?
C02_1 C01_1 H01B_1 109.5 . . ?
H01A_1 C01_1 H01B_1 109.5 . . ?
C02_1 C01_1 H01C_1 109.5 . . ?
H01A_1 C01_1 H01C_1 109.5 . . ?
H01B_1 C01_1 H01C_1 109.5 . . ?
C03_1 C02_1 C01_1 120.0(13) . . ?
C03_1 C02_1 H02A_1 107.3 . . ?
C01_1 C02_1 H02A_1 107.3 . . ?
C03_1 C02_1 H02B_1 107.3 . . ?
C01_1 C02_1 H02B_1 107.3 . . ?
H02A_1 C02_1 H02B_1 106.9 . . ?
C02_1 C03_1 C04_1 114.7(12) . . ?
C02_1 C03_1 H03A_1 108.6 . . ?
C04_1 C03_1 H03A_1 108.6 . . ?
C02_1 C03_1 H03B_1 108.6 . . ?
C04_1 C03_1 H03B_1 108.6 . . ?
H03A_1 C03_1 H03B_1 107.6 . . ?
C05_1 C04_1 C03_1 122.4(11) . . ?
C05_1 C04_1 H04A_1 106.7 . . ?
C03_1 C04_1 H04A_1 106.7 . . ?
C05_1 C04_1 H04B_1 106.7 . . ?
C03_1 C04_1 H04B_1 106.7 . . ?
H04A_1 C04_1 H04B_1 106.6 . . ?
C04_1 C05_1 C06_1 117.6(12) . . ?
C04_1 C05_1 H05A_1 107.9 . . ?
C06_1 C05_1 H05A_1 107.9 . . ?
C04_1 C05_1 H05B_1 107.9 . . ?
C06_1 C05_1 H05B_1 107.9 . . ?
H05A_1 C05_1 H05B_1 107.2 . . ?
C05_1 C06_1 H06A_1 109.5 . . ?
C05_1 C06_1 H06B_1 109.5 . . ?
H06A_1 C06_1 H06B_1 109.5 . . ?
C05_1 C06_1 H61C_1 109.5 . . ?
H06A_1 C06_1 H61C_1 109.5 . . ?
H06B_1 C06_1 H61C_1 109.5 . . ?
C02_2 C01_2 H01A_2 109.5 . . ?
C02_2 C01_2 H01B_2 109.5 . . ?
H01A_2 C01_2 H01B_2 109.5 . . ?
C02_2 C01_2 H01C_2 109.5 . . ?
H01A_2 C01_2 H01C_2 109.5 . . ?
H01B_2 C01_2 H01C_2 109.5 . . ?
C01_2 C02_2 C03_2 113.7(14) . . ?
C01_2 C02_2 H02A_2 108.8 . . ?
C03_2 C02_2 H02A_2 108.8 . . ?
C01_2 C02_2 H02B_2 108.8 . . ?
C03_2 C02_2 H02B_2 108.8 . . ?
H02A_2 C02_2 H02B_2 107.7 . . ?
C04_2 C03_2 C02_2 122.2(16) . . ?
C04_2 C03_2 H03A_2 106.8 . . ?
C02_2 C03_2 H03A_2 106.8 . . ?
C04_2 C03_2 H03B_2 106.8 . . ?
C02_2 C03_2 H03B_2 106.8 . . ?
H03A_2 C03_2 H03B_2 106.6 . . ?
C03_2 C04_2 C05_2 122.6(15) . . ?
C03_2 C04_2 H04A_2 106.7 . . ?
C05_2 C04_2 H04A_2 106.7 . . ?
C03_2 C04_2 H04B_2 106.7 . . ?
C05_2 C04_2 H04B_2 106.7 . . ?
H04A_2 C04_2 H04B_2 106.6 . . ?
C04_2 C05_2 C06_2 103.1(12) . . ?
C04_2 C05_2 H05A_2 111.1 . . ?
C06_2 C05_2 H05A_2 111.1 . . ?
C04_2 C05_2 H05B_2 111.1 . . ?
C06_2 C05_2 H05B_2 111.1 . . ?
H05A_2 C05_2 H05B_2 109.1 . . ?
C05_2 C06_2 H06A_2 109.5 . . ?
C05_2 C06_2 H06B_2 109.5 . . ?
H06A_2 C06_2 H06B_2 109.5 . . ?
C05_2 C06_2 H06C_2 109.5 . . ?
H06A_2 C06_2 H06C_2 109.5 . . ?
H06B_2 C06_2 H06C_2 109.5 . . ?

loop_
_geom_bond_atom_site_label_1
_geom_bond_atom_site_label_2
_geom_bond_distance
_geom_bond_site_symmetry_2
_geom_bond_publ_flag
Rh1 C19 2.183(5) . ?
Rh1 C20 2.185(5) . ?
Rh1 C16 2.193(5) . ?
Rh1 C23 2.240(5) . ?
Rh1 Si3 2.3408(12) . ?
Rh1 Ge1 2.3940(6) . ?
Ge1 N1 1.999(4) . ?
Ge1 N2 2.020(4) . ?
Ge1 C1 2.462(4) . ?
Ge1 Si4 2.4685(13) . ?
Ge1 Si3 2.8379(13) . ?
Si1 Si3 2.2864(18) . ?
Si1 Si4 2.3093(17) . ?
Si1 Si2 2.3723(18) . ?
Si1 Si6 2.3896(17) . ?
Si2 C54 1.912(4) . ?
Si2 C39 1.914(5) . ?
Si2 Cl1 2.0970(18) . ?
Si3 Si6 2.3353(17) . ?
Si3 Si4 2.5881(17) . ?
Si4 Si5 2.3889(17) . ?
Si5 C84 1.930(4) . ?
Si5 C69 1.936(5) . ?
Si5 Si6 2.3620(16) . ?
Si6 C24 1.919(4) . ?
N1 C1 1.314(6) . ?
N1 C2 1.480(7) . ?
N2 C1 1.336(6) . ?
N2 C12 1.489(6) . ?
C1 C6 1.495(6) . ?
C2 C5A 1.517(7) . ?
C2 C3 1.522(6) . ?
C2 C4B 1.526(8) . ?
C2 C4A 1.542(7) . ?
C2 C5B 1.542(8) . ?
C3 H3A 0.9800 . ?
C3 H3B 0.9800 . ?
C3 H3C 0.9800 . ?
C4A H4AA 0.9800 . ?
C4A H4AB 0.9800 . ?
C4A H4AC 0.9800 . ?
C5A H5AA 0.9800 . ?
C5A H5AB 0.9800 . ?
C5A H5AC 0.9800 . ?
C4B H4BA 0.9800 . ?
C4B H4BB 0.9800 . ?
C4B H4BC 0.9800 . ?
C5B H5BA 0.9800 . ?
C5B H5BB 0.9800 . ?
C5B H5BC 0.9800 . ?
C6 C7 1.369(7) . ?
C6 C11 1.383(7) . ?
C7 C8 1.386(7) . ?
C7 H7 0.9500 . ?
C8 C9 1.368(10) . ?
C8 H8 0.9500 . ?
C9 C10 1.361(10) . ?
C9 H9 0.9500 . ?
C10 C11 1.398(8) . ?
C10 H10 0.9500 . ?
C11 H11 0.9500 . ?
C12 C14 1.528(7) . ?
C12 C13 1.529(7) . ?
C12 C15 1.529(7) . ?
C13 H13A 0.9800 . ?
C13 H13B 0.9800 . ?
C13 H13C 0.9800 . ?
C14 H14A 0.9800 . ?
C14 H14B 0.9800 . ?
C14 H14C 0.9800 . ?
C15 H15A 0.9800 . ?
C15 H15B 0.9800 . ?
C15 H15C 0.9800 . ?
C16 C23 1.361(7) . ?
C16 C17 1.513(8) . ?
C16 H16 1.0000 . ?
C17 C18 1.531(8) . ?
C17 H17A 0.9900 . ?
C17 H17B 0.9900 . ?
C18 C19 1.506(8) . ?
C18 H18A 0.9900 . ?
C18 H18B 0.9900 . ?
C19 C20 1.375(7) . ?
C19 H19 1.0000 . ?
C20 C21 1.490(7) . ?
C20 H20 1.0000 . ?
C21 C22 1.508(8) . ?
C21 H21A 0.9900 . ?
C21 H21B 0.9900 . ?
C22 C23 1.522(7) . ?
C22 H22A 0.9900 . ?
C22 H22B 0.9900 . ?
C23 H23 1.0000 . ?
C24 C25 1.404(6) . ?
C24 C29 1.425(6) . ?
C25 C26 1.402(6) . ?
C25 C30 1.524(7) . ?
C26 C27 1.365(7) . ?
C26 H26 0.9500 . ?
C27 C28 1.388(7) . ?
C27 C33 1.524(7) . ?
C28 C29 1.400(6) . ?
C28 H28 0.9500 . ?
C29 C36 1.517(6) . ?
C30 C32 1.523(7) . ?
C30 C31 1.526(7) . ?
C30 H30 1.0000 . ?
C31 H31A 0.9800 . ?
C31 H31B 0.9800 . ?
C31 H31C 0.9800 . ?
C32 H32A 0.9800 . ?
C32 H32B 0.9800 . ?
C32 H32C 0.9800 . ?
C33 C34 1.468(9) . ?
C33 C35A 1.488(11) . ?
C33 C35B 1.502(9) . ?
C33 H33A 1.0000 . ?
C33 H33B 1.0000 . ?
C34 C35A 1.78(4) . ?
C34 H34A 0.9800 . ?
C34 H34B 0.9800 . ?
C34 H34C 0.9800 . ?
C35A H35A 0.9800 . ?
C35A H35B 0.9800 . ?
C35A H35C 0.9800 . ?
C35B H35D 0.9800 . ?
C35B H35E 0.9800 . ?
C35B H35F 0.9800 . ?
C36 C37 1.512(7) . ?
C36 C38 1.515(7) . ?
C36 H36 1.0000 . ?
C37 H37A 0.9800 . ?
C37 H37B 0.9800 . ?
C37 H37C 0.9800 . ?
C38 H38A 0.9800 . ?
C38 H38B 0.9800 . ?
C38 H38C 0.9800 . ?
C39 C44 1.405(6) . ?
C39 C40 1.427(6) . ?
C40 C41 1.386(6) . ?
C40 C45 1.527(6) . ?
C41 C42 1.368(7) . ?
C41 H41 0.9500 . ?
C42 C43 1.385(7) . ?
C42 C48 1.520(7) . ?
C43 C44 1.392(6) . ?
C43 H43 0.9500 . ?
C44 C51 1.527(6) . ?
C45 C47 1.523(7) . ?
C45 C46 1.538(7) . ?
C45 H45 1.0000 . ?
C46 H46A 0.9800 . ?
C46 H46B 0.9800 . ?
C46 H46C 0.9800 . ?
C47 H47A 0.9800 . ?
C47 H47B 0.9800 . ?
C47 H47C 0.9800 . ?
C48 C50 1.502(8) . ?
C48 C49 1.510(9) . ?
C48 H48 1.0000 . ?
C49 H49A 0.9800 . ?
C49 H49B 0.9800 . ?
C49 H49C 0.9800 . ?
C50 H50A 0.9800 . ?
C50 H50B 0.9800 . ?
C50 H50C 0.9800 . ?
C51 C52 1.521(7) . ?
C51 C53 1.532(7) . ?
C51 H51 1.0000 . ?
C52 H52A 0.9800 . ?
C52 H52B 0.9800 . ?
C52 H52C 0.9800 . ?
C53 H53A 0.9800 . ?
C53 H53B 0.9800 . ?
C53 H53C 0.9800 . ?
C54 C55 1.413(7) . ?
C54 C59 1.425(6) . ?
C55 C56 1.408(7) . ?
C55 C60 1.518(7) . ?
C56 C57 1.381(8) . ?
C56 H56 0.9500 . ?
C57 C58 1.371(8) . ?
C57 C63A 1.52(3) . ?
C57 C63B 1.536(19) . ?
C58 C59 1.405(7) . ?
C58 H58 0.9500 . ?
C59 C66 1.516(7) . ?
C60 C62 1.533(7) . ?
C60 C61 1.533(7) . ?
C60 H60 1.0000 . ?
C61 H61A 0.9800 . ?
C61 H61B 0.9800 . ?
C61 H61C 0.9800 . ?
C62 H62A 0.9800 . ?
C62 H62B 0.9800 . ?
C62 H62C 0.9800 . ?
C63A C64A 1.508(17) . ?
C63A C65A 1.511(18) . ?
C63A H63A 1.0000 . ?
C64A H64A 0.9800 . ?
C64A H64B 0.9800 . ?
C64A H64C 0.9800 . ?
C65A H65A 0.9800 . ?
C65A H65B 0.9800 . ?
C65A H65C 0.9800 . ?
C63B C64B 1.508(16) . ?
C63B C65B 1.62(2) . ?
C63B H63B 1.0000 . ?
C64B H64D 0.9800 . ?
C64B H64E 0.9800 . ?
C64B H64F 0.9800 . ?
C65B H65D 0.9800 . ?
C65B H65E 0.9800 . ?
C65B H65F 0.9800 . ?
C66 C67 1.529(7) . ?
C66 C68 1.545(8) . ?
C66 H66 1.0000 . ?
C67 H67A 0.9800 . ?
C67 H67B 0.9800 . ?
C67 H67C 0.9800 . ?
C68 H68A 0.9800 . ?
C68 H68B 0.9800 . ?
C68 H68C 0.9800 . ?
C69 C70 1.411(6) . ?
C69 C74 1.416(6) . ?
C70 C71 1.385(7) . ?
C70 C75 1.526(7) . ?
C71 C72 1.383(8) . ?
C71 H71 0.9500 . ?
C72 C73 1.363(8) . ?
C72 C78 1.539(8) . ?
C73 C74 1.386(7) . ?
C73 H73 0.9500 . ?
C74 C81 1.522(7) . ?
C75 C77 1.512(7) . ?
C75 C76 1.519(7) . ?
C75 H75 1.0000 . ?
C76 H76A 0.9800 . ?
C76 H76B 0.9800 . ?
C76 H76C 0.9800 . ?
C77 H77A 0.9800 . ?
C77 H77B 0.9800 . ?
C77 H77C 0.9800 . ?
C78 C80 1.466(11) . ?
C78 C79 1.518(11) . ?
C78 H78 1.0000 . ?
C79 H79A 0.9800 . ?
C79 H79B 0.9800 . ?
C79 H79C 0.9800 . ?
C80 H80A 0.9800 . ?
C80 H80B 0.9800 . ?
C80 H80C 0.9800 . ?
C81 C82 1.520(7) . ?
C81 C83 1.523(7) . ?
C81 H81 1.0000 . ?
C82 H82A 0.9800 . ?
C82 H82B 0.9800 . ?
C82 H82C 0.9800 . ?
C83 H83A 0.9800 . ?
C83 H83B 0.9800 . ?
C83 H83C 0.9800 . ?
C84 C89 1.407(6) . ?
C84 C85 1.420(6) . ?
C85 C86 1.384(6) . ?
C85 C90 1.523(6) . ?
C86 C87 1.377(7) . ?
C86 H86 0.9500 . ?
C87 C88 1.377(6) . ?
C87 C96 1.536(7) . ?
C88 C89 1.394(6) . ?
C88 H88 0.9500 . ?
C89 C93 1.527(6) . ?
C90 C91 1.517(6) . ?
C90 C92 1.525(6) . ?
C90 H90 1.0000 . ?
C91 H91A 0.9800 . ?
C91 H91B 0.9800 . ?
C91 H91C 0.9800 . ?
C92 H92A 0.9800 . ?
C92 H92B 0.9800 . ?
C92 H92C 0.9800 . ?
C93 C95 1.527(6) . ?
C93 C94 1.541(6) . ?
C93 H93 1.0000 . ?
C94 H94A 0.9800 . ?
C94 H94B 0.9800 . ?
C94 H94C 0.9800 . ?
C95 H95A 0.9800 . ?
C95 H95B 0.9800 . ?
C95 H95C 0.9800 . ?
C96 C97B 1.509(10) . ?
C96 C98 1.513(7) . ?
C96 C97A 1.534(8) . ?
C96 H96A 1.0000 . ?
C96 H96B 1.0000 . ?
C97A H97A 0.9800 . ?
C97A H97B 0.9800 . ?
C97A H97C 0.9800 . ?
C97B H97D 0.9800 . ?
C97B H97E 0.9800 . ?
C97B H97F 0.9800 . ?
C98 H98A 0.9800 . ?
C98 H98B 0.9800 . ?
C98 H98C 0.9800 . ?
Rh2 C121 2.171(5) . ?
Rh2 C117 2.177(5) . ?
Rh2 C114 2.199(5) . ?
Rh2 C118 2.234(5) . ?
Rh2 Si9 2.3282(13) . ?
Rh2 Ge2 2.3965(6) . ?
Ge2 N3 1.995(4) . ?
Ge2 N4 2.020(4) . ?
Ge2 C99 2.450(4) . ?
Ge2 Si10 2.4657(13) . ?
Ge2 Si9 2.8113(12) . ?
Si7 Si9 2.2870(18) . ?
Si7 Si10 2.3152(17) . ?
Si7 Si8 2.3609(18) . ?
Si7 Si12 2.3692(17) . ?
Si8 C137 1.909(4) . ?
Si8 C152 1.921(4) . ?
Si8 Cl2 2.0978(18) . ?
Si9 Si12 2.3306(17) . ?
Si9 Si10 2.5852(17) . ?
Si10 Si11 2.3985(18) . ?
Si11 C167 1.922(5) . ?
Si11 C182 1.930(5) . ?
Si11 Si12 2.3527(17) . ?
Si12 C122 1.908(4) . ?
N3 C99 1.312(6) . ?
N3 C100 1.475(6) . ?
N4 C99 1.339(6) . ?
N4 C110 1.489(6) . ?
C99 C104 1.501(6) . ?
C100 C1A3 1.470(16) . ?
C100 C1B1 1.509(9) . ?
C100 C102 1.511(6) . ?
C100 C1A1 1.528(8) . ?
C100 C1B3 1.671(19) . ?
C1A1 H1AA 0.9800 . ?
C1A1 H1AB 0.9800 . ?
C1A1 H1AC 0.9800 . ?
C1B1 H1BA 0.9800 . ?
C1B1 H1BB 0.9800 . ?
C1B1 H1BC 0.9800 . ?
C102 H10A 0.9800 . ?
C102 H10B 0.9800 . ?
C102 H10C 0.9800 . ?
C1A3 H1AD 0.9800 . ?
C1A3 H1AE 0.9800 . ?
C1A3 H1AF 0.9800 . ?
C1B3 H1BD 0.9800 . ?
C1B3 H1BE 0.9800 . ?
C1B3 H1BF 0.9800 . ?
C104 C109 1.386(7) . ?
C104 C105 1.386(8) . ?
C105 C106 1.368(8) . ?
C105 H105 0.9500 . ?
C106 C107 1.377(10) . ?
C106 H106 0.9500 . ?
C107 C108 1.363(10) . ?
C107 H107 0.9500 . ?
C108 C109 1.404(8) . ?
C108 H108 0.9500 . ?
C109 H109 0.9500 . ?
C110 C112 1.511(7) . ?
C110 C111 1.517(8) . ?
C110 C113 1.525(7) . ?
C111 H11A 0.9800 . ?
C111 H11B 0.9800 . ?
C111 H11C 0.9800 . ?
C112 H11D 0.9800 . ?
C112 H11E 0.9800 . ?
C112 H11F 0.9800 . ?
C113 H11G 0.9800 . ?
C113 H11H 0.9800 . ?
C113 H11I 0.9800 . ?
C114 C121 1.385(7) . ?
C114 C115 1.516(7) . ?
C114 H114 1.0000 . ?
C115 C116 1.527(8) . ?
C115 H11J 0.9900 . ?
C115 H11K 0.9900 . ?
C116 C117 1.512(8) . ?
C116 H11L 0.9900 . ?
C116 H11M 0.9900 . ?
C117 C118 1.359(8) . ?
C117 H117 1.0000 . ?
C118 C119 1.513(8) . ?
C118 H118 1.0000 . ?
C119 C120 1.532(8) . ?
C119 H11N 0.9900 . ?
C119 H11O 0.9900 . ?
C120 C121 1.490(7) . ?
C120 H12A 0.9900 . ?
C120 H12B 0.9900 . ?
C121 H121 1.0000 . ?
C122 C127 1.407(6) . ?
C122 C123 1.418(6) . ?
C123 C124 1.390(6) . ?
C123 C128 1.517(6) . ?
C124 C125 1.377(6) . ?
C124 H124 0.9500 . ?
C125 C126 1.373(7) . ?
C125 C131 1.517(6) . ?
C126 C127 1.388(6) . ?
C126 H126 0.9500 . ?
C127 C134 1.539(6) . ?
C128 C130 1.518(7) . ?
C128 C129 1.540(6) . ?
C128 H128 1.0000 . ?
C129 H12C 0.9800 . ?
C129 H12D 0.9800 . ?
C129 H12E 0.9800 . ?
C130 H13D 0.9800 . ?
C130 H13E 0.9800 . ?
C130 H13F 0.9800 . ?
C131 C133 1.492(7) . ?
C131 C13A 1.494(10) . ?
C131 C13B 1.502(8) . ?
C131 H31D 1.0000 . ?
C131 H31E 1.0000 . ?
C13A C133 2.06(5) . ?
C13A H13G 0.9800 . ?
C13A H13H 0.9800 . ?
C13A H13I 0.9800 . ?
C13B H13J 0.9800 . ?
C13B H13K 0.9800 . ?
C13B H13L 0.9800 . ?
C133 H13M 0.9800 . ?
C133 H13N 0.9800 . ?
C133 H13O 0.9800 . ?
C134 C135 1.506(7) . ?
C134 C136 1.529(7) . ?
C134 H134 1.0000 . ?
C135 H13P 0.9800 . ?
C135 H13Q 0.9800 . ?
C135 H13R 0.9800 . ?
C136 H13S 0.9800 . ?
C136 H13T 0.9800 . ?
C136 H13U 0.9800 . ?
C137 C138 1.409(6) . ?
C137 C142 1.421(6) . ?
C138 C139 1.406(6) . ?
C138 C143 1.533(7) . ?
C139 C140 1.377(7) . ?
C139 H139 0.9500 . ?
C140 C141 1.363(7) . ?
C140 C146 1.518(7) . ?
C141 C142 1.389(6) . ?
C141 H141 0.9500 . ?
C142 C149 1.518(6) . ?
C143 C145 1.527(7) . ?
C143 C144 1.550(7) . ?
C143 H143 1.0000 . ?
C144 H14D 0.9800 . ?
C144 H14E 0.9800 . ?
C144 H14F 0.9800 . ?
C145 H14G 0.9800 . ?
C145 H14H 0.9800 . ?
C145 H14I 0.9800 . ?
C146 C14A 1.490(9) . ?
C146 C14D 1.491(8) . ?
C146 C14B 1.516(8) . ?
C146 C14C 1.526(9) . ?
C146 H46D 1.0000 . ?
C146 H46E 1.0000 . ?
C14A H14J 0.9800 . ?
C14A H14K 0.9800 . ?
C14A H14L 0.9800 . ?
C14C H14M 0.9800 . ?
C14C H14N 0.9800 . ?
C14C H14O 0.9800 . ?
C14B H14P 0.9800 . ?
C14B H14Q 0.9800 . ?
C14B H14R 0.9800 . ?
C14D H14S 0.9800 . ?
C14D H14T 0.9800 . ?
C14D H14U 0.9800 . ?
C149 C151 1.539(7) . ?
C149 C150 1.540(7) . ?
C149 H149 1.0000 . ?
C150 H15D 0.9800 . ?
C150 H15E 0.9800 . ?
C150 H15F 0.9800 . ?
C151 H15G 0.9800 . ?
C151 H15H 0.9800 . ?
C151 H15I 0.9800 . ?
C152 C153 1.410(6) . ?
C152 C157 1.418(6) . ?
C153 C154 1.400(6) . ?
C153 C158 1.514(6) . ?
C154 C155 1.366(7) . ?
C154 H154 0.9500 . ?
C155 C156 1.376(7) . ?
C155 C161 1.529(7) . ?
C156 C157 1.395(6) . ?
C156 H156 0.9500 . ?
C157 C164 1.525(6) . ?
C158 C159 1.527(6) . ?
C158 C160 1.531(7) . ?
C158 H158 1.0000 . ?
C159 H15J 0.9800 . ?
C159 H15K 0.9800 . ?
C159 H15L 0.9800 . ?
C160 H16A 0.9800 . ?
C160 H16B 0.9800 . ?
C160 H16C 0.9800 . ?
C161 C1A6 1.478(13) . ?
C161 C163 1.483(8) . ?
C161 C1B6 1.58(6) . ?
C161 H61D 1.0000 . ?
C161 H61E 1.0000 . ?
C1A6 H16D 0.9800 . ?
C1A6 H16E 0.9800 . ?
C1A6 H16F 0.9800 . ?
C1B6 H16G 0.9800 . ?
C1B6 H16H 0.9800 . ?
C1B6 H16I 0.9800 . ?
C163 H16J 0.9800 . ?
C163 H16K 0.9800 . ?
C163 H16L 0.9800 . ?
C164 C165 1.530(6) . ?
C164 C166 1.537(7) . ?
C164 H164 1.0000 . ?
C165 H16M 0.9800 . ?
C165 H16N 0.9800 . ?
C165 H16O 0.9800 . ?
C166 H16P 0.9800 . ?
C166 H16Q 0.9800 . ?
C166 H16R 0.9800 . ?
C167 C172 1.425(7) . ?
C167 C168 1.429(7) . ?
C168 C169 1.378(7) . ?
C168 C173 1.517(7) . ?
C169 C170 1.374(8) . ?
C169 H169 0.9500 . ?
C170 C171 1.366(9) . ?
C170 C176 1.527(9) . ?
C171 C172 1.402(7) . ?
C171 H171 0.9500 . ?
C172 C179 1.508(7) . ?
C173 C175 1.523(7) . ?
C173 C174 1.530(7) . ?
C173 H173 1.0000 . ?
C174 H17C 0.9800 . ?
C174 H17D 0.9800 . ?
C174 H17E 0.9800 . ?
C175 H17F 0.9800 . ?
C175 H17G 0.9800 . ?
C175 H17H 0.9800 . ?
C176 C17B 1.426(11) . ?
C176 C177 1.426(9) . ?
C176 C17A 1.443(9) . ?
C176 H76D 1.0000 . ?
C176 H76E 1.0000 . ?
C177 H17I 0.9800 . ?
C177 H17J 0.9800 . ?
C177 H17K 0.9800 . ?
C17A H17L 0.9800 . ?
C17A H17M 0.9800 . ?
C17A H17N 0.9800 . ?
C17B H17O 0.9800 . ?
C17B H17P 0.9800 . ?
C17B H17Q 0.9800 . ?
C179 C180 1.534(7) . ?
C179 C181 1.543(7) . ?
C179 H179 1.0000 . ?
C180 H18C 0.9800 . ?
C180 H18D 0.9800 . ?
C180 H18E 0.9800 . ?
C181 H18F 0.9800 . ?
C181 H18G 0.9800 . ?
C181 H18H 0.9800 . ?
C182 C187 1.411(6) . ?
C182 C183 1.413(6) . ?
C183 C184 1.398(7) . ?
C183 C188 1.523(7) . ?
C184 C185 1.378(7) . ?
C184 H184 0.9500 . ?
C185 C186 1.363(7) . ?
C185 C191 1.525(7) . ?
C186 C187 1.401(7) . ?
C186 H186 0.9500 . ?
C187 C194 1.526(6) . ?
C188 C190 1.540(7) . ?
C188 C189 1.540(7) . ?
C188 H188 1.0000 . ?
C189 H18I 0.9800 . ?
C189 H18J 0.9800 . ?
C189 H18K 0.9800 . ?
C190 H19A 0.9800 . ?
C190 H19B 0.9800 . ?
C190 H19C 0.9800 . ?
C191 C193 1.510(7) . ?
C191 C19B 1.520(9) . ?
C191 C19A 1.524(9) . ?
C191 H91D 1.0000 . ?
C191 H91E 1.0000 . ?
C19A H19D 0.9800 . ?
C19A H19E 0.9800 . ?
C19A H19F 0.9800 . ?
C19B H19G 0.9800 . ?
C19B H19H 0.9800 . ?
C19B H19I 0.9800 . ?
C193 H19J 0.9800 . ?
C193 H19K 0.9800 . ?
C193 H19L 0.9800 . ?
C194 C196 1.535(7) . ?
C194 C195 1.537(7) . ?
C194 H194 1.0000 . ?
C195 H19M 0.9800 . ?
C195 H19N 0.9800 . ?
C195 H19O 0.9800 . ?
C196 H19P 0.9800 . ?
C196 H19Q 0.9800 . ?
C196 H19R 0.9800 . ?
C01_1 C02_1 1.401(11) . ?
C01_1 H01A_1 0.9800 . ?
C01_1 H01B_1 0.9800 . ?
C01_1 H01C_1 0.9800 . ?
C02_1 C03_1 1.394(11) . ?
C02_1 H02A_1 0.9900 . ?
C02_1 H02B_1 0.9900 . ?
C03_1 C04_1 1.432(10) . ?
C03_1 H03A_1 0.9900 . ?
C03_1 H03B_1 0.9900 . ?
C04_1 C05_1 1.400(10) . ?
C04_1 H04A_1 0.9900 . ?
C04_1 H04B_1 0.9900 . ?
C05_1 C06_1 1.453(11) . ?
C05_1 H05A_1 0.9900 . ?
C05_1 H05B_1 0.9900 . ?
C06_1 H06A_1 0.9800 . ?
C06_1 H06B_1 0.9800 . ?
C06_1 H61C_1 0.9800 . ?
C01_2 C02_2 1.455(12) . ?
C01_2 H01A_2 0.9800 . ?
C01_2 H01B_2 0.9800 . ?
C01_2 H01C_2 0.9800 . ?
C02_2 C03_2 1.468(12) . ?
C02_2 H02A_2 0.9900 . ?
C02_2 H02B_2 0.9900 . ?
C03_2 C04_2 1.365(12) . ?
C03_2 H03A_2 0.9900 . ?
C03_2 H03B_2 0.9900 . ?
C04_2 C05_2 1.476(11) . ?
C04_2 H04A_2 0.9900 . ?
C04_2 H04B_2 0.9900 . ?
C05_2 C06_2 1.503(12) . ?
C05_2 H05A_2 0.9900 . ?
C05_2 H05B_2 0.9900 . ?
C06_2 H06A_2 0.9800 . ?
C06_2 H06B_2 0.9800 . ?
C06_2 H06C_2 0.9800 . ?
